data_4341797
loop_
_publ_author_name
'Alaimo, Alysha A.'
'Takahashi, Daisuke'
'Cunha-Silva, Lu\'is'
'Christou, George'
'Stamatatos, Theocharis C.'

_publ_section_title
;
 Emissive {Mn4IIICa} Clusters with Square Pyramidal Topologies: Syntheses
 and Structural, Spectroscopic, and Physicochemical Characterization
;
_journal_issue 5
_journal_name_full 'Inorganic chemistry'
_journal_page_first 2137
_journal_paper_doi 10.1021/ic502492x
_journal_volume 54
_journal_year 2014
_chemical_formula_moiety 'C192 H104 Ca2 Mn8 N8 O40, 4(C6 H16 N), 10(C H2 Cl2)'
_chemical_formula_sum 'C226 H188 Ca2 Cl20 Mn8 N12 O40'
_chemical_formula_weight 4940.56
_chemical_name_systematic
; 
 ? 
;
_space_group_IT_number 2
_symmetry_cell_setting triclinic
_symmetry_space_group_name_Hall '-P 1'
_symmetry_space_group_name_H-M 'P -1'
_atom_sites_solution_hydrogens geom
_atom_sites_solution_primary direct
_atom_sites_solution_secondary difmap
_audit_creation_date '03 October 2014'
_audit_creation_method 'SHELXL-97, manual editing plus enCIFer'
_cell_angle_alpha 110.6200(10)
_cell_angle_beta 94.8710(10)
_cell_angle_gamma 94.2140(10)
_cell_formula_units_Z 1
_cell_length_a 16.5865(2)
_cell_length_b 17.4560(2)
_cell_length_c 19.3789(3)
_cell_measurement_temperature 100(2)
_cell_volume 5200.18(12)
_computing_structure_refinement 'SHELXL-97 (Sheldrick, 1997)'
_computing_structure_solution 'SHELXS-97 (Sheldrick, 1990)'
_diffrn_ambient_temperature 100(2)
_diffrn_measured_fraction_theta_full 0.923
_diffrn_measured_fraction_theta_max 0.923
_diffrn_radiation_monochromator graphite
_diffrn_radiation_source 'fine-focus sealed tube'
_diffrn_radiation_wavelength 0.68239
_diffrn_reflns_av_R_equivalents 0.0307
_diffrn_reflns_av_sigmaI/netI 0.0314
_diffrn_reflns_limit_h_max 19
_diffrn_reflns_limit_h_min -19
_diffrn_reflns_limit_k_max 20
_diffrn_reflns_limit_k_min -20
_diffrn_reflns_limit_l_max 20
_diffrn_reflns_limit_l_min -22
_diffrn_reflns_number 54493
_diffrn_reflns_theta_full 23.97
_diffrn_reflns_theta_max 23.97
_diffrn_reflns_theta_min 3.52
_exptl_absorpt_coefficient_mu 0.771
_exptl_absorpt_correction_T_max 0.9772
_exptl_absorpt_correction_T_min 0.9409
_exptl_crystal_colour red
_exptl_crystal_density_diffrn 1.578
_exptl_crystal_density_method 'not measured'
_exptl_crystal_description Plate
_exptl_crystal_F_000 2528
_exptl_crystal_size_max 0.08
_exptl_crystal_size_mid 0.05
_exptl_crystal_size_min 0.03
_refine_diff_density_max 1.897
_refine_diff_density_min -1.613
_refine_diff_density_rms 0.133
_refine_ls_extinction_method none
_refine_ls_goodness_of_fit_ref 1.020
_refine_ls_hydrogen_treatment mixed
_refine_ls_matrix_type full
_refine_ls_number_parameters 1393
_refine_ls_number_reflns 16954
_refine_ls_number_restraints 0
_refine_ls_restrained_S_all 1.020
_refine_ls_R_factor_all 0.0816
_refine_ls_R_factor_gt 0.0784
_refine_ls_shift/su_max 0.000
_refine_ls_shift/su_mean 0.000
_refine_ls_structure_factor_coef Fsqd
_refine_ls_weighting_details 'calc w=1/[\s^2^(Fo^2^)+(0.1645P)^2^+10.9089P] where P=(Fo^2^+2Fc^2^)/3'
_refine_ls_weighting_scheme calc
_refine_ls_wR_factor_gt 0.2322
_refine_ls_wR_factor_ref 0.2362
_reflns_number_gt 15587
_reflns_number_total 16954
_reflns_threshold_expression >2sigma(I)
_cod_data_source_file ic502492x_si_002.cif
_cod_data_source_block aa75a
_cod_depositor_comments
;
The following automatic conversions were performed:

'_symmetry_cell_setting' value 'Triclinic' changed to 'triclinic'
according to
/home/saulius/struct/COD-crude-data--automatic-downloads/rss-feeds/ACS/lib/dictionaries/cif_core.dic
dictionary named 'cif_core.dic' version 2.4.2 from 2011-04-26.

Automatic conversion script
Id: cif_fix_values 2935 2014-11-11 08:27:57Z andrius 

 Adding full bibliography for 4341794--4341797.cif.
;
_cod_database_code 4341797

loop_
_symmetry_equiv_pos_as_xyz
'x, y, z'
'-x, -y, -z'

loop_
_atom_site_label
_atom_site_type_symbol
_atom_site_fract_x
_atom_site_fract_y
_atom_site_fract_z
_atom_site_U_iso_or_equiv
_atom_site_adp_type
_atom_site_occupancy
_atom_site_symmetry_multiplicity
_atom_site_calc_flag
_atom_site_refinement_flags
Mn4 Mn -0.03389(3) -0.04095(4) 0.35932(4) 0.03098(18) Uani 1 1 d .
Mn3 Mn 0.19704(4) -0.01564(4) 0.52251(4) 0.03300(18) Uani 1 1 d .
Mn1 Mn 0.07453(4) 0.19106(4) 0.32491(4) 0.03577(19) Uani 1 1 d .
Mn2 Mn 0.31176(4) 0.20273(4) 0.47034(4) 0.03635(19) Uani 1 1 d .
Ca1 Ca 0.18379(5) 0.01651(5) 0.33784(5) 0.0310(2) Uani 1 1 d .
O14 O 0.30608(19) 0.0719(2) 0.3090(2) 0.0463(8) Uani 1 1 d .
O9 O 0.12625(16) -0.00858(17) 0.44383(17) 0.0327(6) Uani 1 1 d .
O1 O 0.16109(17) 0.16016(17) 0.37405(18) 0.0369(7) Uani 1 1 d .
O5 O -0.10766(17) 0.00416(17) 0.30355(17) 0.0346(6) Uani 1 1 d .
O17 O 0.26386(18) -0.01601(19) 0.60476(18) 0.0392(7) Uani 1 1 d .
O7 O -0.02189(17) -0.15055(17) 0.26984(17) 0.0360(7) Uani 1 1 d .
O15 O 0.39404(18) 0.1700(2) 0.39294(19) 0.0434(7) Uani 1 1 d .
O18 O 0.36678(18) 0.18516(19) 0.55453(18) 0.0395(7) Uani 1 1 d .
O4 O 0.04041(16) 0.03825(17) 0.34762(18) 0.0348(7) Uani 1 1 d .
O2 O 0.25345(18) 0.10160(18) 0.45883(17) 0.0366(7) Uani 1 1 d .
O6 O -0.01545(19) 0.23721(19) 0.3013(2) 0.0439(8) Uani 1 1 d .
O16 O 0.10202(17) -0.08710(17) 0.52858(17) 0.0352(6) Uani 1 1 d .
O8 O 0.11232(18) -0.12031(18) 0.27697(18) 0.0395(7) Uani 1 1 d .
O3 O -0.11462(16) -0.09414(17) 0.39532(17) 0.0338(6) Uani 1 1 d .
O20 O 0.14262(18) 0.29494(19) 0.35921(19) 0.0418(7) Uani 1 1 d .
O19 O 0.34976(19) 0.31445(19) 0.5085(2) 0.0448(8) Uani 1 1 d .
O13 O 0.11677(19) 0.1454(2) 0.2222(2) 0.0450(8) Uani 1 1 d .
O11 O 0.24663(18) -0.12208(18) 0.44996(18) 0.0384(7) Uani 1 1 d .
O10 O 0.27098(18) -0.07321(18) 0.36069(19) 0.0407(7) Uani 1 1 d .
O12 O 0.1518(2) 0.0225(2) 0.2174(2) 0.0485(8) Uani 1 1 d .
N2 N 0.0506(2) -0.0559(2) 0.4302(2) 0.0306(7) Uani 1 1 d .
N1 N 0.0041(2) 0.0947(2) 0.3218(2) 0.0330(8) Uani 1 1 d .
N4 N 0.2255(2) 0.2235(2) 0.4058(2) 0.0350(8) Uani 1 1 d .
N3 N 0.2728(2) 0.0740(2) 0.5166(2) 0.0324(7) Uani 1 1 d .
C83 C 0.3272(3) 0.0366(3) 0.6472(3) 0.0383(10) Uani 1 1 d .
C78 C 0.6454(4) 0.3874(5) 0.1852(5) 0.074(2) Uani 1 1 d .
H78 H 0.6743 0.4342 0.1808 0.088 Uiso 1 1 calc R
C91 C 0.2723(3) 0.3644(3) 0.4247(3) 0.0422(11) Uani 1 1 d .
C89 C 0.3616(3) 0.0242(3) 0.7094(3) 0.0428(11) Uani 1 1 d .
H89 H 0.3390 -0.0206 0.7213 0.051 Uiso 1 1 calc R
C85 C 0.3332(2) 0.1209(3) 0.5648(3) 0.0376(10) Uani 1 1 d .
C1 C -0.0740(2) 0.0722(2) 0.3005(2) 0.0324(9) Uani 1 1 d .
C80 C 0.0436(2) -0.0963(2) 0.4759(2) 0.0325(9) Uani 1 1 d .
C92 C 0.2107(3) 0.2913(3) 0.3957(3) 0.0377(10) Uani 1 1 d .
C3 C -0.0921(3) 0.2035(3) 0.2763(3) 0.0415(10) Uani 1 1 d .
C25 C -0.1014(2) -0.1550(2) 0.4220(3) 0.0341(9) Uani 1 1 d .
C26 C -0.1641(3) -0.2189(3) 0.4078(3) 0.0361(9) Uani 1 1 d .
H26 H -0.2134 -0.2195 0.3788 0.043 Uiso 1 1 calc R
C90 C 0.3368(3) 0.3715(3) 0.4782(3) 0.0448(11) Uani 1 1 d .
C81 C -0.0294(2) -0.1553(2) 0.4645(2) 0.0328(9) Uani 1 1 d .
C4 C -0.1448(3) 0.2517(3) 0.2543(3) 0.0518(13) Uani 1 1 d .
H4 H -0.1248 0.3056 0.2580 0.062 Uiso 1 1 calc R
C63 C 0.3693(3) 0.1206(3) 0.3270(3) 0.0408(10) Uani 1 1 d .
C88 C 0.4277(3) 0.0747(3) 0.7546(3) 0.0487(12) Uani 1 1 d .
H88 H 0.4501 0.0641 0.7967 0.058 Uiso 1 1 calc R
C8 C 0.0504(3) -0.1693(3) 0.2549(3) 0.0348(9) Uani 1 1 d .
C5 C -0.2248(3) 0.2229(4) 0.2274(4) 0.0604(15) Uani 1 1 d .
H5 H -0.2595 0.2569 0.2129 0.072 Uiso 1 1 calc R
C22 C -0.1378(3) -0.5432(3) 0.1920(3) 0.0493(12) Uani 1 1 d .
H22 H -0.1770 -0.5401 0.2257 0.059 Uiso 1 1 calc R
C7 C -0.2047(3) 0.0959(3) 0.2438(3) 0.0472(12) Uani 1 1 d .
H7 H -0.2252 0.0421 0.2397 0.057 Uiso 1 1 calc R
C6 C -0.2551(3) 0.1439(4) 0.2213(4) 0.0595(15) Uani 1 1 d .
H6 H -0.3101 0.1234 0.2017 0.071 Uiso 1 1 calc R
C87 C 0.4619(3) 0.1416(3) 0.7391(3) 0.0512(12) Uani 1 1 d .
H87 H 0.5067 0.1772 0.7708 0.061 Uiso 1 1 calc R
C86 C 0.4296(3) 0.1549(3) 0.6770(3) 0.0500(12) Uani 1 1 d .
H86 H 0.4530 0.1997 0.6655 0.060 Uiso 1 1 calc R
C27 C -0.1548(3) -0.2810(3) 0.4357(3) 0.0378(10) Uani 1 1 d .
H27 H -0.1974 -0.3245 0.4247 0.045 Uiso 1 1 calc R
C93 C 0.2632(3) 0.4270(3) 0.3964(3) 0.0493(12) Uani 1 1 d .
H93 H 0.2184 0.4215 0.3605 0.059 Uiso 1 1 calc R
C23 C -0.1297(3) -0.6176(3) 0.1382(3) 0.0515(12) Uani 1 1 d .
H23 H -0.1649 -0.6650 0.1338 0.062 Uiso 1 1 calc R
C82 C -0.0218(3) -0.2178(3) 0.4948(3) 0.0356(9) Uani 1 1 d .
H82 H 0.0263 -0.2164 0.5257 0.043 Uiso 1 1 calc R
C28 C -0.0838(3) -0.2806(3) 0.4797(3) 0.0378(10) Uani 1 1 d .
H28 H -0.0781 -0.3231 0.4991 0.045 Uiso 1 1 calc R
C84 C 0.3621(2) 0.1031(3) 0.6299(3) 0.0375(10) Uani 1 1 d .
C32 C 0.2198(3) -0.3664(3) 0.2790(3) 0.0379(10) Uani 1 1 d .
C53 C 0.3401(3) 0.0787(4) -0.0444(3) 0.0620(15) Uani 1 1 d .
H53 H 0.3355 0.0306 -0.0878 0.074 Uiso 1 1 calc R
C96 C 0.3920(3) 0.4432(3) 0.5029(4) 0.0579(14) Uani 1 1 d .
H96 H 0.4361 0.4495 0.5399 0.070 Uiso 1 1 calc R
C70 C 0.5489(3) 0.1002(4) 0.0807(3) 0.0597(15) Uani 1 1 d .
H70 H 0.5467 0.0486 0.0412 0.072 Uiso 1 1 calc R
C94 C 0.3188(4) 0.4972(3) 0.4202(4) 0.0625(15) Uani 1 1 d .
H94 H 0.3132 0.5392 0.4002 0.075 Uiso 1 1 calc R
C30 C 0.2599(3) -0.2177(3) 0.3291(3) 0.0386(10) Uani 1 1 d .
C95 C 0.3834(4) 0.5044(3) 0.4744(4) 0.0683(18) Uani 1 1 d .
H95 H 0.4218 0.5523 0.4917 0.082 Uiso 1 1 calc R
C71 C 0.5914(4) 0.1648(4) 0.0762(4) 0.0641(16) Uani 1 1 d .
H71 H 0.6191 0.1584 0.0339 0.077 Uiso 1 1 calc R
C35 C 0.3166(3) -0.2285(3) 0.2783(3) 0.0459(11) Uani 1 1 d .
H35 H 0.3487 -0.1818 0.2770 0.055 Uiso 1 1 calc R
C20 C -0.0966(3) -0.3932(3) 0.2518(3) 0.0429(11) Uani 1 1 d .
H20 H -0.1346 -0.3888 0.2867 0.052 Uiso 1 1 calc R
C12 C 0.0826(3) -0.4129(3) 0.1049(3) 0.0391(10) Uani 1 1 d .
C73 C 0.5570(3) 0.2516(4) 0.1970(3) 0.0523(13) Uani 1 1 d .
C29 C 0.2580(2) -0.1312(3) 0.3829(3) 0.0389(11) Uani 1 1 d .
C64 C 0.4210(3) 0.1198(3) 0.2662(3) 0.0427(11) Uani 1 1 d .
C43 C 0.0601(3) -0.4985(3) 0.3241(3) 0.0476(11) Uani 1 1 d .
H43 H 0.0192 -0.4930 0.3565 0.057 Uiso 1 1 calc R
C41 C 0.0985(3) -0.3479(3) 0.3745(3) 0.0434(11) Uani 1 1 d .
H41 H 0.0571 -0.3412 0.4065 0.052 Uiso 1 1 calc R
C40 C 0.1083(3) -0.4280(3) 0.3262(3) 0.0413(10) Uani 1 1 d .
C69 C 0.4167(3) 0.0458(3) 0.2072(3) 0.0465(11) Uani 1 1 d .
H69 H 0.3839 -0.0007 0.2082 0.056 Uiso 1 1 calc R
C17 C -0.0182(3) -0.5555(3) 0.0961(3) 0.0411(10) Uani 1 1 d .
C21 C -0.0510(3) -0.3248(3) 0.2545(3) 0.0380(10) Uani 1 1 d .
H21 H -0.0587 -0.2734 0.2907 0.046 Uiso 1 1 calc R
C39 C 0.1696(3) -0.4373(3) 0.2776(3) 0.0389(10) Uani 1 1 d .
C33 C 0.2802(3) -0.3760(3) 0.2299(3) 0.0435(11) Uani 1 1 d .
C79 C 0.6401(4) 0.3139(5) 0.1287(5) 0.0708(18) Uani 1 1 d .
H79 H 0.6658 0.3096 0.0857 0.085 Uiso 1 1 calc R
C49 C 0.3022(3) 0.1506(3) 0.0800(3) 0.0484(12) Uani 1 1 d .
C48 C 0.2579(3) 0.1535(3) 0.1410(3) 0.0438(11) Uani 1 1 d .
C16 C 0.0451(3) -0.5602(3) 0.0492(3) 0.0470(11) Uani 1 1 d .
H16 H 0.0529 -0.6121 0.0138 0.056 Uiso 1 1 calc R
C11 C 0.0212(2) -0.4056(3) 0.1528(2) 0.0342(9) Uani 1 1 d .
C72 C 0.5968(3) 0.2439(4) 0.1332(4) 0.0597(15) Uani 1 1 d .
C42 C 0.1461(3) -0.2800(3) 0.3769(3) 0.0399(10) Uani 1 1 d .
H42 H 0.1373 -0.2274 0.4105 0.048 Uiso 1 1 calc R
C65 C 0.4687(3) 0.1900(3) 0.2659(3) 0.0435(11) Uani 1 1 d .
C18 C -0.0289(3) -0.4779(3) 0.1491(3) 0.0396(10) Uani 1 1 d .
C10 C 0.0089(2) -0.3266(3) 0.2047(3) 0.0353(9) Uani 1 1 d .
C14 C 0.1176(3) -0.2660(3) 0.1575(3) 0.0409(10) Uani 1 1 d .
H14 H 0.1511 -0.2187 0.1591 0.049 Uiso 1 1 calc R
C38 C 0.1801(3) -0.5158(3) 0.2281(3) 0.0437(11) Uani 1 1 d .
C46 C 0.1555(3) 0.0831(3) 0.1977(3) 0.0467(11) Uani 1 1 d .
C67 C 0.5060(3) 0.1050(4) 0.1427(3) 0.0493(12) Uani 1 1 d .
C24 C -0.0716(3) -0.6243(3) 0.0910(3) 0.0500(12) Uani 1 1 d .
H24 H -0.0671 -0.6763 0.0541 0.060 Uiso 1 1 calc R
C31 C 0.2095(3) -0.2859(3) 0.3296(3) 0.0375(10) Uani 1 1 d .
C57 C 0.3605(3) 0.2943(3) 0.1454(3) 0.0519(13) Uani 1 1 d .
C9 C 0.0579(3) -0.2564(3) 0.2048(3) 0.0354(9) Uani 1 1 d .
C76 C 0.4752(3) 0.2703(3) 0.3227(3) 0.0497(12) Uani 1 1 d .
H76 H 0.4469 0.2780 0.3648 0.060 Uiso 1 1 calc R
C74 C 0.5634(3) 0.3291(4) 0.2558(4) 0.0589(15) Uani 1 1 d .
C56 C 0.3529(3) 0.2215(4) 0.0830(3) 0.0518(13) Uani 1 1 d .
C19 C -0.0892(3) -0.4724(3) 0.1975(3) 0.0418(10) Uani 1 1 d .
C75 C 0.5204(3) 0.3350(3) 0.3179(4) 0.0576(14) Uani 1 1 d .
H75 H 0.5238 0.3868 0.3574 0.069 Uiso 1 1 calc R
C13 C 0.1298(3) -0.3421(3) 0.1084(3) 0.0438(11) Uani 1 1 d .
H13 H 0.1710 -0.3463 0.0764 0.053 Uiso 1 1 calc R
C37 C 0.2422(3) -0.5239(3) 0.1796(3) 0.0482(12) Uani 1 1 d .
H37 H 0.2502 -0.5770 0.1465 0.058 Uiso 1 1 calc R
C44 C 0.0710(3) -0.5755(3) 0.2760(3) 0.0492(12) Uani 1 1 d .
H44 H 0.0375 -0.6224 0.2751 0.059 Uiso 1 1 calc R
C34 C 0.3269(3) -0.3059(3) 0.2298(3) 0.0484(12) Uani 1 1 d .
H34 H 0.3662 -0.3117 0.1960 0.058 Uiso 1 1 calc R
C15 C 0.0935(3) -0.4932(3) 0.0544(3) 0.0437(11) Uani 1 1 d .
H15 H 0.1361 -0.4989 0.0237 0.052 Uiso 1 1 calc R
C55 C 0.3956(3) 0.2196(4) 0.0208(4) 0.0609(15) Uani 1 1 d .
C2 C -0.1233(3) 0.1254(3) 0.2729(3) 0.0386(10) Uani 1 1 d .
C68 C 0.4590(3) 0.0376(3) 0.1466(3) 0.0500(12) Uani 1 1 d .
H68 H 0.4557 -0.0145 0.1076 0.060 Uiso 1 1 calc R
C59 C 0.2685(3) 0.2295(3) 0.2042(3) 0.0462(11) Uani 1 1 d .
H59 H 0.2400 0.2335 0.2456 0.055 Uiso 1 1 calc R
C47 C 0.2067(3) 0.0834(3) 0.1372(3) 0.0455(11) Uani 1 1 d .
C50 C 0.2954(3) 0.0778(4) 0.0172(3) 0.0573(14) Uani 1 1 d .
C66 C 0.5109(3) 0.1828(3) 0.2025(3) 0.0454(11) Uani 1 1 d .
C36 C 0.2892(3) -0.4577(3) 0.1804(3) 0.0488(12) Uani 1 1 d .
H36 H 0.3296 -0.4649 0.1473 0.059 Uiso 1 1 calc R
C45 C 0.1302(3) -0.5846(3) 0.2292(3) 0.0490(12) Uani 1 1 d .
H45 H 0.1379 -0.6383 0.1969 0.059 Uiso 1 1 calc R
C77 C 0.6100(4) 0.3961(4) 0.2491(5) 0.0696(18) Uani 1 1 d .
H77 H 0.6171 0.4479 0.2889 0.084 Uiso 1 1 calc R
C52 C 0.2022(3) 0.0120(4) 0.0747(3) 0.0584(14) Uani 1 1 d .
H52 H 0.1690 -0.0357 0.0725 0.070 Uiso 1 1 calc R
C58 C 0.3180(3) 0.2950(3) 0.2058(3) 0.0501(12) Uani 1 1 d .
H58 H 0.3245 0.3435 0.2490 0.060 Uiso 1 1 calc R
C61 C 0.4501(4) 0.3631(5) 0.0877(5) 0.0710(19) Uani 1 1 d .
H61 H 0.4832 0.4108 0.0898 0.085 Uiso 1 1 calc R
C51 C 0.2453(4) 0.0088(4) 0.0151(4) 0.0656(16) Uani 1 1 d .
H51 H 0.2405 -0.0406 -0.0272 0.079 Uiso 1 1 calc R
C60 C 0.4102(3) 0.3639(4) 0.1453(4) 0.0640(16) Uani 1 1 d .
H60 H 0.4154 0.4132 0.1877 0.077 Uiso 1 1 calc R
C54 C 0.3869(4) 0.1448(5) -0.0411(4) 0.0700(18) Uani 1 1 d .
H54 H 0.4159 0.1419 -0.0820 0.084 Uiso 1 1 calc R
C62 C 0.4424(3) 0.2902(5) 0.0238(5) 0.075(2) Uani 1 1 d .
H62 H 0.4695 0.2898 -0.0176 0.090 Uiso 1 1 calc R
N5 N 0.6468(4) 0.1957(4) 0.4805(4) 0.0793(17) Uani 1 1 d .
H5A H 0.6857 0.1700 0.4990 0.095 Uiso 1 1 calc R
C103 C 0.5471(5) 0.2969(4) 0.5311(6) 0.094(3) Uani 1 1 d .
H10A H 0.5550 0.3215 0.4936 0.141 Uiso 1 1 calc R
H10B H 0.5367 0.3395 0.5773 0.141 Uiso 1 1 calc R
H10C H 0.5006 0.2541 0.5132 0.141 Uiso 1 1 calc R
C102 C 0.6188(6) 0.2610(5) 0.5447(6) 0.106(3) Uani 1 1 d .
H10D H 0.6095 0.2372 0.5831 0.127 Uiso 1 1 calc R
H10E H 0.6639 0.3059 0.5660 0.127 Uiso 1 1 calc R
C104 C 0.5764(8) 0.1329(8) 0.4402(6) 0.150(7) Uani 1 1 d .
H10F H 0.5313 0.1610 0.4267 0.180 Uiso 1 1 calc R
H10G H 0.5928 0.0947 0.3936 0.180 Uiso 1 1 calc R
C107 C 0.7570(7) 0.2478(7) 0.4347(6) 0.117(4) Uani 1 1 d .
H10H H 0.7621 0.2953 0.4814 0.175 Uiso 1 1 calc R
H10I H 0.7705 0.2664 0.3945 0.175 Uiso 1 1 calc R
H10J H 0.7945 0.2087 0.4397 0.175 Uiso 1 1 calc R
C105 C 0.5478(6) 0.0868(6) 0.4820(12) 0.182(9) Uani 1 1 d .
H10K H 0.5940 0.0674 0.5036 0.273 Uiso 1 1 calc R
H10L H 0.5102 0.0394 0.4496 0.273 Uiso 1 1 calc R
H10M H 0.5195 0.1216 0.5219 0.273 Uiso 1 1 calc R
C106 C 0.6728(7) 0.2072(6) 0.4176(7) 0.119(3) Uani 1 1 d .
H10N H 0.6364 0.2416 0.4012 0.143 Uiso 1 1 calc R
H10O H 0.6701 0.1533 0.3767 0.143 Uiso 1 1 calc R
N6 N -0.1382(2) -0.1687(3) 0.1510(2) 0.0449(9) Uani 1 1 d .
H6A H -0.0993 -0.1611 0.1910 0.054 Uiso 1 1 calc R
C113 C -0.2414(3) -0.2210(3) 0.2154(3) 0.0547(13) Uani 1 1 d .
H11A H -0.2491 -0.2761 0.1768 0.082 Uiso 1 1 calc R
H11B H -0.2919 -0.2093 0.2381 0.082 Uiso 1 1 calc R
H11C H -0.1974 -0.2186 0.2535 0.082 Uiso 1 1 calc R
C109 C -0.2041(3) -0.2831(3) 0.0334(3) 0.0548(13) Uani 1 1 d .
H10P H -0.2552 -0.2887 0.0539 0.082 Uiso 1 1 calc R
H10Q H -0.1951 -0.3365 -0.0028 0.082 Uiso 1 1 calc R
H10R H -0.2070 -0.2427 0.0090 0.082 Uiso 1 1 calc R
C108 C -0.1337(3) -0.2541(3) 0.0961(3) 0.0477(12) Uani 1 1 d .
H10S H -0.1335 -0.2932 0.1227 0.057 Uiso 1 1 calc R
H10T H -0.0817 -0.2550 0.0743 0.057 Uiso 1 1 calc R
C110 C -0.1160(3) -0.1014(3) 0.1216(3) 0.0509(12) Uani 1 1 d .
H11D H -0.1419 -0.1178 0.0698 0.061 Uiso 1 1 calc R
H11E H -0.1378 -0.0504 0.1517 0.061 Uiso 1 1 calc R
C112 C -0.2197(3) -0.1590(3) 0.1820(3) 0.0482(12) Uani 1 1 d .
H11F H -0.2176 -0.1032 0.2202 0.058 Uiso 1 1 calc R
H11G H -0.2628 -0.1640 0.1416 0.058 Uiso 1 1 calc R
C111 C -0.0251(3) -0.0842(4) 0.1236(4) 0.0619(15) Uani 1 1 d .
H11H H -0.0003 -0.0581 0.1753 0.093 Uiso 1 1 calc R
H11I H -0.0138 -0.0472 0.0967 0.093 Uiso 1 1 calc R
H11J H -0.0021 -0.1360 0.1002 0.093 Uiso 1 1 calc R
Cl1 Cl 0.07502(11) 0.22048(10) 0.06611(9) 0.0705(4) Uani 1 1 d .
Cl2 Cl -0.06691(18) 0.1205(2) 0.07507(14) 0.1302(11) Uani 1 1 d .
C97 C 0.0041(4) 0.2033(4) 0.1217(4) 0.0676(16) Uani 1 1 d .
H97A H 0.0331 0.1940 0.1644 0.081 Uiso 1 1 calc R
H97B H -0.0241 0.2532 0.1415 0.081 Uiso 1 1 calc R
Cl3 Cl -0.06344(11) -0.60167(11) 0.44151(11) 0.0781(5) Uani 1 1 d .
Cl4 Cl -0.19474(16) -0.51561(16) 0.40709(14) 0.1070(7) Uani 1 1 d .
C98 C -0.1342(4) -0.5314(5) 0.4778(5) 0.0779(19) Uani 1 1 d .
H98A H -0.1693 -0.5529 0.5073 0.094 Uiso 1 1 calc R
H98B H -0.1046 -0.4782 0.5114 0.094 Uiso 1 1 calc R
Cl5 Cl 0.38311(14) -0.18555(14) 0.10678(12) 0.0943(6) Uani 1 1 d .
Cl6 Cl 0.22164(12) -0.20361(12) 0.02727(11) 0.0842(5) Uani 1 1 d .
C99 C 0.2897(5) -0.1507(8) 0.1080(6) 0.123(4) Uani 1 1 d .
H99A H 0.2969 -0.0916 0.1147 0.148 Uiso 1 1 calc R
H99B H 0.2652 -0.1553 0.1513 0.148 Uiso 1 1 calc R
Cl7 Cl 0.6017(6) 0.4319(5) -0.0212(3) 0.348(6) Uani 1 1 d .
Cl8 Cl 0.7361(2) 0.5293(3) 0.0813(2) 0.1465(12) Uani 1 1 d .
C100 C 0.6347(12) 0.5327(10) 0.0468(10) 0.207(9) Uani 1 1 d .
H10U H 0.6324 0.5751 0.0238 0.248 Uiso 1 1 calc R
H10V H 0.5996 0.5460 0.0874 0.248 Uiso 1 1 calc R
Cl9 Cl 0.50427(15) 0.59361(19) 0.2671(2) 0.1503(14) Uani 1 1 d .
Cl10 Cl 0.68009(13) 0.61392(14) 0.27548(15) 0.1019(7) Uani 1 1 d .
C101 C 0.5973(6) 0.6275(5) 0.3182(5) 0.097(3) Uani 1 1 d .
H10W H 0.5982 0.6872 0.3461 0.116 Uiso 1 1 calc R
H10$ H 0.6016 0.6004 0.3552 0.116 Uiso 1 1 calc R

loop_
_atom_site_aniso_label
_atom_site_aniso_U_11
_atom_site_aniso_U_22
_atom_site_aniso_U_33
_atom_site_aniso_U_23
_atom_site_aniso_U_13
_atom_site_aniso_U_12
Mn4 0.0242(3) 0.0263(3) 0.0415(4) 0.0110(3) 0.0067(3) -0.0005(2)
Mn3 0.0256(3) 0.0305(3) 0.0422(4) 0.0127(3) 0.0051(3) -0.0008(2)
Mn1 0.0278(3) 0.0296(3) 0.0506(4) 0.0156(3) 0.0071(3) -0.0005(2)
Mn2 0.0279(3) 0.0305(3) 0.0477(4) 0.0113(3) 0.0066(3) -0.0029(2)
Ca1 0.0239(4) 0.0269(4) 0.0411(5) 0.0113(3) 0.0054(3) -0.0010(3)
O14 0.0361(17) 0.0405(17) 0.060(2) 0.0145(15) 0.0143(15) -0.0033(13)
O9 0.0228(13) 0.0311(14) 0.0431(17) 0.0131(12) 0.0044(12) -0.0031(11)
O1 0.0278(14) 0.0282(14) 0.0524(19) 0.0134(13) 0.0028(13) -0.0029(11)
O5 0.0265(14) 0.0297(14) 0.0461(18) 0.0124(13) 0.0040(12) 0.0007(11)
O17 0.0306(15) 0.0368(16) 0.0497(19) 0.0157(14) 0.0046(13) -0.0004(12)
O7 0.0289(14) 0.0303(14) 0.0446(18) 0.0086(12) 0.0062(12) 0.0005(11)
O15 0.0318(15) 0.0475(18) 0.051(2) 0.0161(16) 0.0134(14) 0.0004(13)
O18 0.0305(15) 0.0380(16) 0.0480(19) 0.0138(14) 0.0074(13) -0.0042(12)
O4 0.0244(13) 0.0306(14) 0.0512(19) 0.0171(13) 0.0062(12) 0.0008(11)
O2 0.0330(15) 0.0313(15) 0.0446(18) 0.0136(13) 0.0044(13) -0.0022(11)
O6 0.0355(16) 0.0366(16) 0.064(2) 0.0233(15) 0.0092(15) 0.0027(13)
O16 0.0295(14) 0.0330(15) 0.0430(18) 0.0144(13) 0.0048(13) -0.0009(11)
O8 0.0325(15) 0.0299(15) 0.0518(19) 0.0097(13) 0.0073(13) -0.0012(12)
O3 0.0266(14) 0.0299(14) 0.0463(18) 0.0147(13) 0.0086(12) 0.0018(11)
O20 0.0321(16) 0.0396(16) 0.053(2) 0.0171(14) 0.0061(14) -0.0013(12)
O19 0.0367(16) 0.0357(16) 0.056(2) 0.0120(15) 0.0027(14) -0.0036(13)
O13 0.0383(17) 0.0483(18) 0.050(2) 0.0182(15) 0.0143(14) 0.0047(14)
O11 0.0338(15) 0.0331(15) 0.046(2) 0.0109(13) 0.0075(13) 0.0041(12)
O10 0.0296(15) 0.0350(16) 0.057(2) 0.0155(14) 0.0103(14) 0.0003(12)
O12 0.0494(19) 0.0409(18) 0.053(2) 0.0156(16) 0.0076(16) -0.0010(14)
N2 0.0230(15) 0.0265(16) 0.040(2) 0.0095(14) 0.0077(14) -0.0012(12)
N1 0.0278(17) 0.0309(17) 0.042(2) 0.0151(15) 0.0069(15) 0.0045(13)
N4 0.0290(17) 0.0267(17) 0.046(2) 0.0099(15) 0.0061(15) -0.0036(13)
N3 0.0256(16) 0.0325(17) 0.037(2) 0.0105(15) 0.0065(14) 0.0004(13)
C83 0.027(2) 0.042(2) 0.042(3) 0.0085(19) 0.0087(18) 0.0055(17)
C78 0.044(3) 0.087(5) 0.119(6) 0.073(5) 0.014(3) 0.003(3)
C91 0.039(2) 0.031(2) 0.054(3) 0.012(2) 0.014(2) -0.0052(18)
C89 0.031(2) 0.046(3) 0.052(3) 0.016(2) 0.011(2) 0.0052(18)
C85 0.0242(19) 0.033(2) 0.050(3) 0.0080(19) 0.0122(18) -0.0006(16)
C1 0.0278(19) 0.0287(19) 0.039(2) 0.0093(17) 0.0083(17) 0.0016(15)
C80 0.030(2) 0.0259(19) 0.040(2) 0.0080(17) 0.0101(17) 0.0051(15)
C92 0.033(2) 0.034(2) 0.046(3) 0.0122(19) 0.0111(19) -0.0006(17)
C3 0.032(2) 0.041(2) 0.052(3) 0.017(2) 0.0071(19) 0.0032(18)
C25 0.030(2) 0.030(2) 0.042(3) 0.0097(17) 0.0145(18) 0.0042(16)
C26 0.031(2) 0.032(2) 0.045(3) 0.0113(18) 0.0129(18) 0.0025(16)
C90 0.040(2) 0.030(2) 0.062(3) 0.012(2) 0.014(2) -0.0007(18)
C81 0.030(2) 0.0249(19) 0.040(2) 0.0063(17) 0.0131(17) 0.0023(15)
C4 0.038(2) 0.045(3) 0.079(4) 0.032(3) 0.009(2) 0.001(2)
C63 0.032(2) 0.038(2) 0.057(3) 0.020(2) 0.013(2) 0.0069(18)
C88 0.037(2) 0.064(3) 0.044(3) 0.019(2) 0.001(2) 0.001(2)
C8 0.031(2) 0.033(2) 0.040(2) 0.0121(18) 0.0073(18) 0.0030(17)
C5 0.038(3) 0.055(3) 0.099(5) 0.042(3) 0.000(3) 0.007(2)
C22 0.042(3) 0.042(3) 0.063(3) 0.018(2) 0.011(2) -0.002(2)
C7 0.040(2) 0.036(2) 0.068(3) 0.023(2) 0.005(2) 0.0000(19)
C6 0.034(2) 0.058(3) 0.091(4) 0.038(3) -0.008(3) -0.002(2)
C87 0.035(2) 0.060(3) 0.052(3) 0.016(2) -0.002(2) -0.006(2)
C86 0.039(2) 0.050(3) 0.055(3) 0.013(2) 0.006(2) -0.006(2)
C27 0.034(2) 0.028(2) 0.049(3) 0.0098(18) 0.0147(19) -0.0001(16)
C93 0.045(3) 0.040(2) 0.061(3) 0.015(2) 0.008(2) -0.001(2)
C23 0.048(3) 0.037(2) 0.063(3) 0.014(2) 0.003(2) -0.007(2)
C82 0.034(2) 0.032(2) 0.040(3) 0.0111(18) 0.0133(18) 0.0017(16)
C28 0.039(2) 0.029(2) 0.048(3) 0.0144(19) 0.019(2) 0.0046(17)
C84 0.0239(19) 0.042(2) 0.043(3) 0.0106(19) 0.0048(17) 0.0002(16)
C32 0.031(2) 0.039(2) 0.045(3) 0.0155(19) 0.0058(18) 0.0083(17)
C53 0.047(3) 0.089(4) 0.043(3) 0.012(3) 0.009(2) 0.020(3)
C96 0.042(3) 0.042(3) 0.085(4) 0.022(3) -0.003(3) -0.005(2)
C70 0.043(3) 0.089(4) 0.048(3) 0.023(3) 0.008(2) 0.013(3)
C94 0.056(3) 0.042(3) 0.092(5) 0.030(3) 0.001(3) -0.005(2)
C30 0.031(2) 0.037(2) 0.048(3) 0.016(2) 0.0083(19) 0.0050(17)
C95 0.052(3) 0.040(3) 0.106(5) 0.029(3) -0.014(3) -0.019(2)
C71 0.047(3) 0.092(5) 0.064(4) 0.039(4) 0.012(3) 0.010(3)
C35 0.039(2) 0.043(3) 0.058(3) 0.019(2) 0.013(2) 0.0036(19)
C20 0.034(2) 0.040(2) 0.052(3) 0.011(2) 0.013(2) 0.0043(18)
C12 0.036(2) 0.039(2) 0.040(3) 0.0118(19) 0.0053(19) 0.0049(18)
C73 0.031(2) 0.064(3) 0.071(4) 0.037(3) 0.001(2) 0.004(2)
C29 0.0204(19) 0.035(2) 0.057(3) 0.013(2) 0.0035(18) -0.0007(16)
C64 0.031(2) 0.045(2) 0.052(3) 0.016(2) 0.007(2) 0.0058(18)
C43 0.041(2) 0.044(3) 0.060(3) 0.022(2) 0.004(2) 0.000(2)
C41 0.035(2) 0.041(2) 0.055(3) 0.018(2) 0.009(2) 0.0053(18)
C40 0.032(2) 0.043(2) 0.049(3) 0.019(2) 0.0011(19) -0.0005(18)
C69 0.038(2) 0.046(3) 0.056(3) 0.019(2) 0.007(2) 0.0029(19)
C17 0.044(2) 0.033(2) 0.044(3) 0.0106(19) 0.001(2) 0.0056(18)
C21 0.031(2) 0.033(2) 0.046(3) 0.0094(19) 0.0082(18) 0.0031(17)
C39 0.035(2) 0.037(2) 0.045(3) 0.0162(19) -0.0009(19) 0.0054(17)
C33 0.039(2) 0.043(2) 0.049(3) 0.016(2) 0.011(2) 0.0087(19)
C79 0.044(3) 0.093(5) 0.095(5) 0.059(4) 0.007(3) 0.001(3)
C49 0.034(2) 0.066(3) 0.049(3) 0.024(3) 0.007(2) 0.012(2)
C48 0.033(2) 0.053(3) 0.047(3) 0.018(2) 0.008(2) 0.0096(19)
C16 0.049(3) 0.040(2) 0.047(3) 0.008(2) 0.004(2) 0.012(2)
C11 0.0267(19) 0.034(2) 0.040(2) 0.0111(18) 0.0025(17) 0.0050(16)
C72 0.034(2) 0.085(4) 0.079(4) 0.052(4) 0.007(3) 0.007(2)
C42 0.032(2) 0.036(2) 0.049(3) 0.0111(19) 0.0085(19) 0.0050(17)
C65 0.029(2) 0.047(3) 0.057(3) 0.022(2) 0.005(2) 0.0031(18)
C18 0.036(2) 0.034(2) 0.047(3) 0.0130(19) 0.0013(19) 0.0043(17)
C10 0.029(2) 0.034(2) 0.040(2) 0.0096(18) 0.0034(17) 0.0035(16)
C14 0.038(2) 0.039(2) 0.045(3) 0.013(2) 0.0096(19) 0.0013(18)
C38 0.039(2) 0.043(2) 0.049(3) 0.017(2) -0.003(2) 0.0048(19)
C46 0.036(2) 0.046(3) 0.051(3) 0.012(2) 0.002(2) -0.005(2)
C67 0.032(2) 0.067(3) 0.051(3) 0.023(3) 0.003(2) 0.011(2)
C24 0.054(3) 0.033(2) 0.055(3) 0.007(2) 0.000(2) 0.002(2)
C31 0.031(2) 0.035(2) 0.045(3) 0.0126(19) 0.0048(18) 0.0054(17)
C57 0.036(2) 0.058(3) 0.071(4) 0.033(3) 0.011(2) 0.012(2)
C9 0.031(2) 0.029(2) 0.043(3) 0.0087(18) 0.0068(18) 0.0031(16)
C76 0.040(3) 0.049(3) 0.060(3) 0.020(2) 0.008(2) 0.003(2)
C74 0.034(2) 0.065(3) 0.089(4) 0.042(3) 0.007(3) 0.006(2)
C56 0.029(2) 0.080(4) 0.062(3) 0.042(3) 0.009(2) 0.016(2)
C19 0.034(2) 0.036(2) 0.053(3) 0.013(2) 0.004(2) 0.0020(18)
C75 0.054(3) 0.046(3) 0.072(4) 0.022(3) 0.004(3) 0.000(2)
C13 0.040(2) 0.046(3) 0.045(3) 0.013(2) 0.015(2) 0.010(2)
C37 0.048(3) 0.040(2) 0.049(3) 0.007(2) 0.003(2) 0.010(2)
C44 0.044(3) 0.040(2) 0.063(3) 0.021(2) -0.002(2) -0.002(2)
C34 0.044(3) 0.048(3) 0.055(3) 0.017(2) 0.019(2) 0.010(2)
C15 0.040(2) 0.046(3) 0.043(3) 0.011(2) 0.009(2) 0.013(2)
C55 0.035(3) 0.090(4) 0.068(4) 0.037(3) 0.011(2) 0.017(3)
C2 0.029(2) 0.041(2) 0.047(3) 0.017(2) 0.0072(18) 0.0065(17)
C68 0.044(3) 0.052(3) 0.051(3) 0.015(2) 0.005(2) 0.009(2)
C59 0.040(2) 0.048(3) 0.053(3) 0.020(2) 0.011(2) 0.006(2)
C47 0.038(2) 0.052(3) 0.046(3) 0.016(2) 0.008(2) 0.005(2)
C50 0.036(3) 0.082(4) 0.053(3) 0.022(3) 0.006(2) 0.010(2)
C66 0.026(2) 0.058(3) 0.058(3) 0.028(2) 0.003(2) 0.0055(19)
C36 0.044(3) 0.052(3) 0.051(3) 0.014(2) 0.016(2) 0.015(2)
C45 0.048(3) 0.036(2) 0.057(3) 0.012(2) -0.006(2) 0.002(2)
C77 0.048(3) 0.060(3) 0.112(6) 0.048(4) 0.003(3) -0.004(3)
C52 0.047(3) 0.059(3) 0.061(4) 0.011(3) 0.011(3) 0.000(2)
C58 0.035(2) 0.050(3) 0.069(4) 0.024(2) 0.010(2) 0.007(2)
C61 0.047(3) 0.081(4) 0.109(6) 0.060(4) 0.027(3) 0.011(3)
C51 0.050(3) 0.074(4) 0.056(4) 0.003(3) 0.009(3) 0.007(3)
C60 0.037(3) 0.067(4) 0.103(5) 0.045(3) 0.017(3) 0.012(2)
C54 0.041(3) 0.118(6) 0.063(4) 0.043(4) 0.017(3) 0.014(3)
C62 0.039(3) 0.120(6) 0.100(6) 0.077(5) 0.026(3) 0.018(3)
N5 0.074(4) 0.105(5) 0.087(4) 0.056(4) 0.032(3) 0.054(3)
C103 0.079(5) 0.051(4) 0.136(7) 0.012(4) 0.026(5) 0.000(3)
C102 0.101(6) 0.070(5) 0.121(7) 0.017(5) -0.049(5) 0.004(4)
C104 0.125(9) 0.143(10) 0.106(7) -0.052(7) -0.053(7) 0.101(9)
C107 0.116(7) 0.146(9) 0.088(6) 0.054(6) -0.011(5) -0.031(7)
C105 0.059(5) 0.064(6) 0.34(2) -0.006(9) -0.053(9) 0.012(4)
C106 0.115(8) 0.088(6) 0.155(10) 0.040(6) 0.024(7) 0.022(6)
N6 0.0328(19) 0.048(2) 0.047(2) 0.0085(18) 0.0065(17) 0.0009(16)
C113 0.037(2) 0.057(3) 0.066(4) 0.016(3) 0.015(2) 0.004(2)
C109 0.045(3) 0.053(3) 0.052(3) 0.003(2) -0.002(2) 0.007(2)
C108 0.034(2) 0.051(3) 0.049(3) 0.008(2) 0.003(2) 0.005(2)
C110 0.050(3) 0.049(3) 0.048(3) 0.013(2) 0.005(2) 0.000(2)
C112 0.031(2) 0.044(3) 0.058(3) 0.004(2) 0.007(2) 0.0031(18)
C111 0.050(3) 0.070(4) 0.064(4) 0.026(3) 0.006(3) -0.008(3)
Cl1 0.0757(10) 0.0658(9) 0.0640(10) 0.0147(7) 0.0140(8) 0.0086(7)
Cl2 0.123(2) 0.150(2) 0.0891(16) 0.0227(15) 0.0087(14) -0.0593(18)
C97 0.083(4) 0.062(4) 0.057(4) 0.020(3) 0.006(3) 0.014(3)
Cl3 0.0699(10) 0.0731(10) 0.0968(13) 0.0340(9) 0.0189(9) 0.0156(8)
Cl4 0.1157(17) 0.1089(16) 0.1004(15) 0.0358(13) 0.0096(13) 0.0510(14)
C98 0.066(4) 0.070(4) 0.102(5) 0.033(4) 0.019(4) 0.009(3)
Cl5 0.0983(14) 0.0965(14) 0.0901(14) 0.0422(11) -0.0055(11) 0.0006(11)
Cl6 0.0732(11) 0.0884(12) 0.0799(12) 0.0229(9) 0.0092(9) -0.0223(9)
C99 0.075(5) 0.150(9) 0.097(6) -0.003(6) 0.012(5) -0.040(6)
Cl7 0.517(13) 0.291(7) 0.176(4) 0.051(5) 0.100(6) -0.236(9)
Cl8 0.133(2) 0.181(3) 0.166(3) 0.098(3) 0.056(2) 0.044(2)
C100 0.245(19) 0.171(14) 0.214(17) 0.127(14) -0.098(15) -0.065(13)
Cl9 0.0655(12) 0.127(2) 0.187(3) -0.021(2) -0.0216(15) 0.0036(13)
Cl10 0.0739(12) 0.0832(13) 0.1288(18) 0.0175(12) 0.0164(11) -0.0138(9)
C101 0.113(7) 0.062(4) 0.093(6) 0.002(4) 0.008(5) 0.008(4)

loop_
_atom_type_symbol
_atom_type_description
_atom_type_scat_dispersion_real
_atom_type_scat_dispersion_imag
_atom_type_scat_source
C C 0.0030 0.0010 'International Tables Vol C Tables 4.2.6.8 and 6.1.1.4'
H H 0.0000 0.0000 'International Tables Vol C Tables 4.2.6.8 and 6.1.1.4'
Ca Ca 0.2210 0.2930 'International Tables Vol C Tables 4.2.6.8 and 6.1.1.4'
Cl Cl 0.1400 0.1480 'International Tables Vol C Tables 4.2.6.8 and 6.1.1.4'
Mn Mn 0.3380 0.6790 'International Tables Vol C Tables 4.2.6.8 and 6.1.1.4'
N N 0.0060 0.0030 'International Tables Vol C Tables 4.2.6.8 and 6.1.1.4'
O O 0.0110 0.0060 'International Tables Vol C Tables 4.2.6.8 and 6.1.1.4'

loop_
_geom_angle_atom_site_label_1
_geom_angle_atom_site_label_2
_geom_angle_atom_site_label_3
_geom_angle
O4 Mn4 O3 163.14(14)
O4 Mn4 O5 81.21(12)
O3 Mn4 O5 97.01(12)
O4 Mn4 N2 87.97(13)
O3 Mn4 N2 90.31(13)
O5 Mn4 N2 164.97(13)
O4 Mn4 O7 104.28(13)
O3 Mn4 O7 92.59(12)
O5 Mn4 O7 96.52(12)
N2 Mn4 O7 96.24(13)
O4 Mn4 Ca1 33.74(9)
O3 Mn4 Ca1 153.00(9)
O5 Mn4 Ca1 109.97(9)
N2 Mn4 Ca1 63.72(10)
O7 Mn4 Ca1 83.64(8)
O17 Mn3 O9 175.86(14)
O17 Mn3 O16 98.55(13)
O9 Mn3 O16 81.42(12)
O17 Mn3 N3 89.45(14)
O9 Mn3 N3 89.82(13)
O16 Mn3 N3 166.47(13)
O17 Mn3 O11 91.48(13)
O9 Mn3 O11 92.66(13)
O16 Mn3 O11 90.28(12)
N3 Mn3 O11 100.46(13)
O17 Mn3 Ca1 147.07(10)
O9 Mn3 Ca1 34.73(9)
O16 Mn3 Ca1 111.91(9)
N3 Mn3 Ca1 63.43(11)
O11 Mn3 Ca1 76.64(9)
O6 Mn1 O1 165.12(16)
O6 Mn1 O20 92.66(14)
O1 Mn1 O20 82.44(13)
O6 Mn1 N1 90.13(14)
O1 Mn1 N1 90.64(13)
O20 Mn1 N1 162.97(15)
O6 Mn1 O13 100.45(15)
O1 Mn1 O13 94.03(14)
O20 Mn1 O13 95.66(14)
N1 Mn1 O13 100.35(14)
O6 Mn1 Ca1 153.82(10)
O1 Mn1 Ca1 34.23(9)
O20 Mn1 Ca1 113.52(10)
N1 Mn1 Ca1 65.05(10)
O13 Mn1 Ca1 77.38(10)
O19 Mn2 O2 160.89(15)
O19 Mn2 O18 91.87(14)
O2 Mn2 O18 81.56(13)
O19 Mn2 N4 90.16(14)
O2 Mn2 N4 90.26(13)
O18 Mn2 N4 160.40(15)
O19 Mn2 O15 95.34(14)
O2 Mn2 O15 103.58(14)
O18 Mn2 O15 102.47(13)
N4 Mn2 O15 96.74(15)
O19 Mn2 Ca1 154.18(11)
O2 Mn2 Ca1 34.68(10)
O18 Mn2 Ca1 113.59(9)
N4 Mn2 Ca1 64.45(10)
O15 Mn2 Ca1 83.74(9)
O10 Ca1 O14 81.32(11)
O10 Ca1 O12 122.93(13)
O14 Ca1 O12 74.23(12)
O10 Ca1 O8 74.27(11)
O14 Ca1 O8 127.92(12)
O12 Ca1 O8 81.65(12)
O10 Ca1 O1 143.51(11)
O14 Ca1 O1 79.63(11)
O12 Ca1 O1 80.88(12)
O8 Ca1 O1 140.93(10)
O10 Ca1 O2 78.91(11)
O14 Ca1 O2 76.84(11)
O12 Ca1 O2 139.63(11)
O8 Ca1 O2 138.71(11)
O1 Ca1 O2 66.60(10)
O10 Ca1 O4 136.57(10)
O14 Ca1 O4 142.04(11)
O12 Ca1 O4 82.80(12)
O8 Ca1 O4 76.31(10)
O1 Ca1 O4 67.02(9)
O2 Ca1 O4 104.34(11)
O10 Ca1 O9 78.75(11)
O14 Ca1 O9 140.23(11)
O12 Ca1 O9 144.86(11)
O8 Ca1 O9 78.49(10)
O1 Ca1 O9 96.81(11)
O2 Ca1 O9 65.79(10)
O4 Ca1 O9 64.52(10)
O10 Ca1 Mn2 93.11(8)
O14 Ca1 Mn2 57.10(9)
O12 Ca1 Mn2 113.56(8)
O8 Ca1 Mn2 164.25(9)
O1 Ca1 Mn2 50.46(7)
O2 Ca1 Mn2 26.20(7)
O4 Ca1 Mn2 108.53(7)
O9 Ca1 Mn2 89.98(7)
O10 Ca1 Mn1 169.13(8)
O14 Ca1 Mn1 91.78(9)
O12 Ca1 Mn1 62.31(9)
O8 Ca1 Mn1 116.56(8)
O1 Ca1 Mn1 25.76(7)
O2 Ca1 Mn1 91.37(7)
O4 Ca1 Mn1 50.47(7)
O9 Ca1 Mn1 101.85(7)
Mn2 Ca1 Mn1 76.05(2)
O10 Ca1 Mn4 112.03(8)
O14 Ca1 Mn4 166.12(9)
O12 Ca1 Mn4 94.52(9)
O8 Ca1 Mn4 56.23(7)
O1 Ca1 Mn4 90.73(7)
O2 Ca1 Mn4 108.61(8)
O4 Ca1 Mn4 25.11(6)
O9 Ca1 Mn4 50.35(6)
Mn2 Ca1 Mn4 123.24(3)
Mn1 Ca1 Mn4 75.550(19)
O10 Ca1 Mn3 59.71(9)
O14 Ca1 Mn3 115.99(9)
O12 Ca1 Mn3 169.60(9)
O8 Ca1 Mn3 89.95(8)
O1 Ca1 Mn3 102.25(8)
O2 Ca1 Mn3 49.13(7)
O4 Ca1 Mn3 89.28(8)
O9 Ca1 Mn3 25.55(6)
Mn2 Ca1 Mn3 75.33(2)
Mn1 Ca1 Mn3 117.11(3)
Mn4 Ca1 Mn3 75.63(2)
C63 O14 Ca1 151.5(3)
N2 O9 Mn3 114.4(2)
N2 O9 Ca1 118.6(2)
Mn3 O9 Ca1 119.73(13)
N4 O1 Mn1 113.1(2)
N4 O1 Ca1 121.4(2)
Mn1 O1 Ca1 120.01(14)
C1 O5 Mn4 111.0(2)
C83 O17 Mn3 131.6(3)
C8 O7 Mn4 118.9(3)
C63 O15 Mn2 119.5(3)
C85 O18 Mn2 112.2(3)
N1 O4 Mn4 114.1(2)
N1 O4 Ca1 121.8(2)
Mn4 O4 Ca1 121.16(13)
N3 O2 Mn2 113.8(2)
N3 O2 Ca1 124.8(2)
Mn2 O2 Ca1 119.12(15)
C3 O6 Mn1 130.1(3)
C80 O16 Mn3 111.2(3)
C8 O8 Ca1 153.0(3)
C25 O3 Mn4 124.1(2)
C92 O20 Mn1 111.5(3)
C90 O19 Mn2 128.1(3)
C46 O13 Mn1 127.4(3)
C29 O11 Mn3 122.6(3)
C29 O10 Ca1 130.8(3)
C46 O12 Ca1 129.5(3)
C80 N2 O9 112.5(3)
C80 N2 Mn4 129.0(3)
O9 N2 Mn4 117.8(2)
C1 N1 O4 111.5(3)
C1 N1 Mn1 131.6(3)
O4 N1 Mn1 116.9(2)
C92 N4 O1 112.6(3)
C92 N4 Mn2 130.3(3)
O1 N4 Mn2 116.1(2)
C85 N3 O2 112.6(3)
C85 N3 Mn3 130.1(3)
O2 N3 Mn3 116.5(2)
O17 C83 C89 118.9(4)
O17 C83 C84 122.8(4)
C89 C83 C84 118.3(4)
C79 C78 C77 121.7(6)
C79 C78 H78 119.2
C77 C78 H78 119.2
C90 C91 C93 120.7(4)
C90 C91 C92 121.9(4)
C93 C91 C92 117.4(4)
C88 C89 C83 122.0(5)
C88 C89 H89 119.0
C83 C89 H89 119.0
O18 C85 N3 119.3(4)
O18 C85 C84 119.5(4)
N3 C85 C84 121.2(4)
O5 C1 N1 120.3(4)
O5 C1 C2 120.4(4)
N1 C1 C2 119.3(4)
O16 C80 N2 120.4(4)
O16 C80 C81 120.2(4)
N2 C80 C81 119.3(4)
O20 C92 N4 120.3(4)
O20 C92 C91 119.5(4)
N4 C92 C91 120.1(4)
O6 C3 C4 116.6(4)
O6 C3 C2 125.0(4)
C4 C3 C2 118.4(4)
O3 C25 C81 122.9(4)
O3 C25 C26 118.3(4)
C81 C25 C26 118.8(4)
C27 C26 C25 120.7(4)
C27 C26 H26 119.6
C25 C26 H26 119.6
O19 C90 C91 124.5(4)
O19 C90 C96 117.3(5)
C91 C90 C96 118.2(5)
C25 C81 C82 119.9(4)
C25 C81 C80 123.2(4)
C82 C81 C80 116.8(4)
C5 C4 C3 121.5(5)
C5 C4 H4 119.2
C3 C4 H4 119.2
O14 C63 O15 124.6(4)
O14 C63 C64 117.3(4)
O15 C63 C64 118.1(4)
C89 C88 C87 120.5(5)
C89 C88 H88 119.7
C87 C88 H88 119.7
O8 C8 O7 124.3(4)
O8 C8 C9 118.3(4)
O7 C8 C9 117.3(4)
C4 C5 C6 120.1(5)
C4 C5 H5 120.0
C6 C5 H5 120.0
C23 C22 C19 120.5(5)
C23 C22 H22 119.7
C19 C22 H22 119.7
C6 C7 C2 121.0(4)
C6 C7 H7 119.5
C2 C7 H7 119.5
C7 C6 C5 119.4(5)
C7 C6 H6 120.3
C5 C6 H6 120.3
C86 C87 C88 118.9(5)
C86 C87 H87 120.6
C88 C87 H87 120.6
C87 C86 C84 121.2(5)
C87 C86 H86 119.4
C84 C86 H86 119.4
C26 C27 C28 120.8(4)
C26 C27 H27 119.6
C28 C27 H27 119.6
C94 C93 C91 120.9(5)
C94 C93 H93 119.6
C91 C93 H93 119.6
C24 C23 C22 120.8(5)
C24 C23 H23 119.6
C22 C23 H23 119.6
C28 C82 C81 120.5(4)
C28 C82 H82 119.8
C81 C82 H82 119.8
C82 C28 C27 119.3(4)
C82 C28 H28 120.3
C27 C28 H28 120.3
C86 C84 C83 119.2(4)
C86 C84 C85 117.2(4)
C83 C84 C85 123.5(4)
C33 C32 C39 119.5(4)
C33 C32 C31 119.9(4)
C39 C32 C31 120.5(4)
C54 C53 C50 121.7(6)
C54 C53 H53 119.1
C50 C53 H53 119.1
C95 C96 C90 121.0(5)
C95 C96 H96 119.5
C90 C96 H96 119.5
C71 C70 C67 122.4(6)
C71 C70 H70 118.8
C67 C70 H70 118.8
C93 C94 C95 118.4(5)
C93 C94 H94 120.8
C95 C94 H94 120.8
C35 C30 C31 120.1(4)
C35 C30 C29 116.6(4)
C31 C30 C29 123.3(4)
C96 C95 C94 120.8(5)
C96 C95 H95 119.6
C94 C95 H95 119.6
C70 C71 C72 121.6(6)
C70 C71 H71 119.2
C72 C71 H71 119.2
C34 C35 C30 121.2(5)
C34 C35 H35 119.4
C30 C35 H35 119.4
C21 C20 C19 121.5(4)
C21 C20 H20 119.2
C19 C20 H20 119.2
C13 C12 C11 118.9(4)
C13 C12 C15 122.4(4)
C11 C12 C15 118.7(4)
C66 C73 C74 119.6(5)
C66 C73 C72 120.7(6)
C74 C73 C72 119.7(5)
O10 C29 O11 124.1(4)
O10 C29 C30 118.3(4)
O11 C29 C30 117.5(4)
C69 C64 C65 120.2(5)
C69 C64 C63 116.1(4)
C65 C64 C63 123.6(4)
C44 C43 C40 121.1(5)
C44 C43 H43 119.4
C40 C43 H43 119.4
C42 C41 C40 122.4(5)
C42 C41 H41 118.8
C40 C41 H41 118.8
C43 C40 C41 122.8(5)
C43 C40 C39 118.8(5)
C41 C40 C39 118.4(4)
C64 C69 C68 121.9(5)
C64 C69 H69 119.1
C68 C69 H69 119.1
C24 C17 C18 118.2(5)
C24 C17 C16 123.0(4)
C18 C17 C16 118.8(4)
C20 C21 C10 122.5(4)
C20 C21 H21 118.7
C10 C21 H21 118.7
C38 C39 C40 119.9(4)
C38 C39 C32 120.3(4)
C40 C39 C32 119.8(4)
C34 C33 C32 119.0(4)
C34 C33 C36 122.6(5)
C32 C33 C36 118.4(4)
C78 C79 C72 120.4(7)
C78 C79 H79 119.8
C72 C79 H79 119.8
C50 C49 C56 120.2(5)
C50 C49 C48 119.8(5)
C56 C49 C48 120.0(5)
C47 C48 C49 119.7(5)
C47 C48 C59 123.1(5)
C49 C48 C59 117.1(5)
C15 C16 C17 121.4(4)
C15 C16 H16 119.3
C17 C16 H16 119.3
C12 C11 C10 120.5(4)
C12 C11 C18 119.6(4)
C10 C11 C18 119.9(4)
C79 C72 C73 119.2(7)
C79 C72 C71 122.5(6)
C73 C72 C71 118.3(5)
C41 C42 C31 121.5(4)
C41 C42 H42 119.3
C31 C42 H42 119.3
C64 C65 C76 124.9(5)
C64 C65 C66 118.4(5)
C76 C65 C66 116.7(4)
C19 C18 C17 119.6(4)
C19 C18 C11 120.7(4)
C17 C18 C11 119.7(4)
C9 C10 C11 118.1(4)
C9 C10 C21 124.7(4)
C11 C10 C21 117.2(4)
C13 C14 C9 121.9(4)
C13 C14 H14 119.1
C9 C14 H14 119.1
C39 C38 C45 118.6(5)
C39 C38 C37 119.0(4)
C45 C38 C37 122.3(5)
O12 C46 O13 125.6(5)
O12 C46 C47 119.1(5)
O13 C46 C47 115.2(5)
C68 C67 C70 122.6(5)
C68 C67 C66 119.0(5)
C70 C67 C66 118.3(5)
C23 C24 C17 121.2(5)
C23 C24 H24 119.4
C17 C24 H24 119.4
C30 C31 C32 118.8(4)
C30 C31 C42 123.9(4)
C32 C31 C42 117.3(4)
C56 C57 C58 118.3(5)
C56 C57 C60 118.8(5)
C58 C57 C60 122.9(6)
C14 C9 C10 119.8(4)
C14 C9 C8 116.2(4)
C10 C9 C8 124.1(4)
C75 C76 C65 121.7(5)
C75 C76 H76 119.1
C65 C76 H76 119.1
C77 C74 C73 118.4(6)
C77 C74 C75 123.6(6)
C73 C74 C75 118.0(5)
C57 C56 C49 120.7(5)
C57 C56 C55 119.2(5)
C49 C56 C55 120.1(6)
C22 C19 C18 119.6(4)
C22 C19 C20 122.4(5)
C18 C19 C20 118.0(4)
C76 C75 C74 122.5(6)
C76 C75 H75 118.7
C74 C75 H75 118.7
C14 C13 C12 120.8(4)
C14 C13 H13 119.6
C12 C13 H13 119.6
C36 C37 C38 121.0(5)
C36 C37 H37 119.5
C38 C37 H37 119.5
C45 C44 C43 120.1(5)
C45 C44 H44 119.9
C43 C44 H44 119.9
C35 C34 C33 121.0(5)
C35 C34 H34 119.5
C33 C34 H34 119.5
C16 C15 C12 121.7(5)
C16 C15 H15 119.2
C12 C15 H15 119.2
C62 C55 C54 123.3(6)
C62 C55 C56 119.1(7)
C54 C55 C56 117.5(6)
C3 C2 C7 119.6(4)
C3 C2 C1 122.5(4)
C7 C2 C1 117.9(4)
C69 C68 C67 120.5(5)
C69 C68 H68 119.8
C67 C68 H68 119.8
C58 C59 C48 121.4(5)
C58 C59 H59 119.3
C48 C59 H59 119.3
C52 C47 C48 119.0(5)
C52 C47 C46 118.4(5)
C48 C47 C46 122.7(5)
C51 C50 C49 119.5(5)
C51 C50 C53 122.9(6)
C49 C50 C53 117.6(6)
C73 C66 C67 118.6(5)
C73 C66 C65 121.4(5)
C67 C66 C65 120.0(5)
C37 C36 C33 121.7(5)
C37 C36 H36 119.1
C33 C36 H36 119.1
C44 C45 C38 121.4(5)
C44 C45 H45 119.3
C38 C45 H45 119.3
C78 C77 C74 120.6(7)
C78 C77 H77 119.7
C74 C77 H77 119.7
C47 C52 C51 121.6(6)
C47 C52 H52 119.2
C51 C52 H52 119.2
C59 C58 C57 122.4(5)
C59 C58 H58 118.8
C57 C58 H58 118.8
C60 C61 C62 119.3(6)
C60 C61 H61 120.4
C62 C61 H61 120.4
C52 C51 C50 120.4(6)
C52 C51 H51 119.8
C50 C51 H51 119.8
C61 C60 C57 122.7(7)
C61 C60 H60 118.7
C57 C60 H60 118.7
C53 C54 C55 122.8(6)
C53 C54 H54 118.6
C55 C54 H54 118.6
C55 C62 C61 120.9(6)
C55 C62 H62 119.6
C61 C62 H62 119.6
C106 N5 C104 96.3(9)
C106 N5 C102 125.2(7)
C104 N5 C102 109.1(6)
C106 N5 H5A 108.3
C104 N5 H5A 108.3
C102 N5 H5A 108.3
C102 C103 H10A 109.5
C102 C103 H10B 109.5
H10A C103 H10B 109.5
C102 C103 H10C 109.5
H10A C103 H10C 109.5
H10B C103 H10C 109.5
C103 C102 N5 118.0(7)
C103 C102 H10D 107.8
N5 C102 H10D 107.8
C103 C102 H10E 107.8
N5 C102 H10E 107.8
H10D C102 H10E 107.1
C105 C104 N5 113.4(9)
C105 C104 H10F 108.9
N5 C104 H10F 108.9
C105 C104 H10G 108.9
N5 C104 H10G 108.9
H10F C104 H10G 107.7
C106 C107 H10H 109.5
C106 C107 H10I 109.5
H10H C107 H10I 109.5
C106 C107 H10J 109.5
H10H C107 H10J 109.5
H10I C107 H10J 109.5
C104 C105 H10K 109.5
C104 C105 H10L 109.5
H10K C105 H10L 109.5
C104 C105 H10M 109.5
H10K C105 H10M 109.5
H10L C105 H10M 109.5
N5 C106 C107 110.2(10)
N5 C106 H10N 109.6
C107 C106 H10N 109.6
N5 C106 H10O 109.6
C107 C106 H10O 109.6
H10N C106 H10O 108.1
C108 N6 C110 113.4(4)
C108 N6 C112 112.8(4)
C110 N6 C112 111.1(4)
C108 N6 H6A 106.3
C110 N6 H6A 106.3
C112 N6 H6A 106.3
C112 C113 H11A 109.5
C112 C113 H11B 109.5
H11A C113 H11B 109.5
C112 C113 H11C 109.5
H11A C113 H11C 109.5
H11B C113 H11C 109.5
C108 C109 H10P 109.5
C108 C109 H10Q 109.5
H10P C109 H10Q 109.5
C108 C109 H10R 109.5
H10P C109 H10R 109.5
H10Q C109 H10R 109.5
N6 C108 C109 113.2(4)
N6 C108 H10S 108.9
C109 C108 H10S 108.9
N6 C108 H10T 108.9
C109 C108 H10T 108.9
H10S C108 H10T 107.7
C111 C110 N6 112.2(5)
C111 C110 H11D 109.2
N6 C110 H11D 109.2
C111 C110 H11E 109.2
N6 C110 H11E 109.2
H11D C110 H11E 107.9
C113 C112 N6 112.7(4)
C113 C112 H11F 109.0
N6 C112 H11F 109.0
C113 C112 H11G 109.0
N6 C112 H11G 109.0
H11F C112 H11G 107.8
C110 C111 H11H 109.5
C110 C111 H11I 109.5
H11H C111 H11I 109.5
C110 C111 H11J 109.5
H11H C111 H11J 109.5
H11I C111 H11J 109.5
Cl2 C97 Cl1 113.0(4)
Cl2 C97 H97A 109.0
Cl1 C97 H97A 109.0
Cl2 C97 H97B 109.0
Cl1 C97 H97B 109.0
H97A C97 H97B 107.8
Cl4 C98 Cl3 111.2(5)
Cl4 C98 H98A 109.4
Cl3 C98 H98A 109.4
Cl4 C98 H98B 109.4
Cl3 C98 H98B 109.4
H98A C98 H98B 108.0
Cl5 C99 Cl6 114.3(6)
Cl5 C99 H99A 108.7
Cl6 C99 H99A 108.7
Cl5 C99 H99B 108.7
Cl6 C99 H99B 108.7
H99A C99 H99B 107.6
Cl8 C100 Cl7 105.9(12)
Cl8 C100 H10U 110.5
Cl7 C100 H10U 110.5
Cl8 C100 H10V 110.5
Cl7 C100 H10V 110.5
H10U C100 H10V 108.7
Cl10 C101 Cl9 119.2(5)
Cl10 C101 H10W 107.5
Cl9 C101 H10W 107.5
Cl10 C101 H10$ 107.5
Cl9 C101 H10$ 107.5
H10W C101 H10$ 107.0

loop_
_geom_bond_atom_site_label_1
_geom_bond_atom_site_label_2
_geom_bond_distance
Mn4 O4 1.871(3)
Mn4 O3 1.890(3)
Mn4 O5 1.950(3)
Mn4 N2 1.975(4)
Mn4 O7 2.118(3)
Mn4 Ca1 3.7727(10)
Mn3 O17 1.865(3)
Mn3 O9 1.889(3)
Mn3 O16 1.975(3)
Mn3 N3 1.975(3)
Mn3 O11 2.165(3)
Mn3 Ca1 3.8038(11)
Mn1 O6 1.846(3)
Mn1 O1 1.872(3)
Mn1 O20 1.931(3)
Mn1 N1 1.956(3)
Mn1 O13 2.070(3)
Mn1 Ca1 3.7287(10)
Mn2 O19 1.863(3)
Mn2 O2 1.881(3)
Mn2 O18 1.931(3)
Mn2 N4 1.959(4)
Mn2 O15 2.073(3)
Mn2 Ca1 3.7210(10)
Ca1 O10 2.335(3)
Ca1 O14 2.375(3)
Ca1 O12 2.389(4)
Ca1 O8 2.421(3)
Ca1 O1 2.422(3)
Ca1 O2 2.423(3)
Ca1 O4 2.448(3)
Ca1 O9 2.495(3)
O14 C63 1.242(6)
O9 N2 1.401(4)
O1 N4 1.406(4)
O5 C1 1.297(5)
O17 C83 1.343(5)
O7 C8 1.296(5)
O15 C63 1.276(6)
O18 C85 1.300(5)
O4 N1 1.402(4)
O2 N3 1.389(5)
O6 C3 1.334(5)
O16 C80 1.304(5)
O8 C8 1.227(5)
O3 C25 1.359(5)
O20 C92 1.299(6)
O19 C90 1.343(6)
O13 C46 1.270(6)
O11 C29 1.285(6)
O10 C29 1.243(6)
O12 C46 1.244(6)
N2 C80 1.319(6)
N1 C1 1.313(5)
N4 C92 1.303(6)
N3 C85 1.315(6)
C83 C89 1.381(7)
C83 C84 1.416(6)
C78 C79 1.352(11)
C78 C77 1.381(11)
C78 H78 0.9500
C91 C90 1.393(7)
C91 C93 1.395(7)
C91 C92 1.480(6)
C89 C88 1.378(7)
C89 H89 0.9500
C85 C84 1.454(7)
C1 C2 1.485(6)
C80 C81 1.479(6)
C3 C4 1.398(7)
C3 C2 1.399(6)
C25 C81 1.393(6)
C25 C26 1.402(6)
C26 C27 1.384(6)
C26 H26 0.9500
C90 C96 1.404(7)
C81 C82 1.417(6)
C4 C5 1.372(7)
C4 H4 0.9500
C63 C64 1.510(7)
C88 C87 1.398(8)
C88 H88 0.9500
C8 C9 1.510(6)
C5 C6 1.394(8)
C5 H5 0.9500
C22 C23 1.374(8)
C22 C19 1.392(7)
C22 H22 0.9500
C7 C6 1.375(7)
C7 C2 1.402(7)
C7 H7 0.9500
C6 H6 0.9500
C87 C86 1.377(8)
C87 H87 0.9500
C86 C84 1.414(6)
C86 H86 0.9500
C27 C28 1.392(7)
C27 H27 0.9500
C93 C94 1.389(7)
C93 H93 0.9500
C23 C24 1.369(8)
C23 H23 0.9500
C82 C28 1.379(6)
C82 H82 0.9500
C28 H28 0.9500
C32 C33 1.418(7)
C32 C39 1.430(6)
C32 C31 1.435(6)
C53 C54 1.320(10)
C53 C50 1.462(9)
C53 H53 0.9500
C96 C95 1.377(8)
C96 H96 0.9500
C70 C71 1.318(9)
C70 C67 1.428(8)
C70 H70 0.9500
C94 C95 1.401(9)
C94 H94 0.9500
C30 C35 1.393(7)
C30 C31 1.408(6)
C30 C29 1.506(6)
C95 H95 0.9500
C71 C72 1.422(10)
C71 H71 0.9500
C35 C34 1.379(7)
C35 H35 0.9500
C20 C21 1.348(6)
C20 C19 1.434(7)
C20 H20 0.9500
C12 C13 1.392(7)
C12 C11 1.419(7)
C12 C15 1.433(6)
C73 C66 1.418(7)
C73 C74 1.418(9)
C73 C72 1.419(9)
C64 C69 1.383(7)
C64 C65 1.413(7)
C43 C44 1.374(8)
C43 C40 1.404(7)
C43 H43 0.9500
C41 C42 1.361(7)
C41 C40 1.412(7)
C41 H41 0.9500
C40 C39 1.425(7)
C69 C68 1.388(8)
C69 H69 0.9500
C17 C24 1.407(7)
C17 C18 1.417(6)
C17 C16 1.435(7)
C21 C10 1.437(7)
C21 H21 0.9500
C39 C38 1.402(7)
C33 C34 1.400(7)
C33 C36 1.438(7)
C79 C72 1.406(9)
C79 H79 0.9500
C49 C50 1.406(8)
C49 C56 1.425(8)
C49 C48 1.432(8)
C48 C47 1.413(7)
C48 C59 1.441(7)
C16 C15 1.337(7)
C16 H16 0.9500
C11 C10 1.433(6)
C11 C18 1.436(6)
C42 C31 1.437(7)
C42 H42 0.9500
C65 C76 1.435(7)
C65 C66 1.436(8)
C18 C19 1.413(7)
C10 C9 1.418(6)
C14 C13 1.376(7)
C14 C9 1.386(7)
C14 H14 0.9500
C38 C45 1.415(7)
C38 C37 1.434(8)
C46 C47 1.507(8)
C67 C68 1.392(8)
C67 C66 1.433(8)
C24 H24 0.9500
C57 C56 1.400(8)
C57 C58 1.413(8)
C57 C60 1.418(8)
C76 C75 1.344(7)
C76 H76 0.9500
C74 C77 1.405(8)
C74 C75 1.427(9)
C56 C55 1.441(8)
C75 H75 0.9500
C13 H13 0.9500
C37 C36 1.341(8)
C37 H37 0.9500
C44 C45 1.374(8)
C44 H44 0.9500
C34 H34 0.9500
C15 H15 0.9500
C55 C62 1.388(10)
C55 C54 1.415(10)
C68 H68 0.9500
C59 C58 1.348(7)
C59 H59 0.9500
C47 C52 1.390(8)
C50 C51 1.398(9)
C36 H36 0.9500
C45 H45 0.9500
C77 H77 0.9500
C52 C51 1.396(9)
C52 H52 0.9500
C58 H58 0.9500
C61 C60 1.341(10)
C61 C62 1.417(11)
C61 H61 0.9500
C51 H51 0.9500
C60 H60 0.9500
C54 H54 0.9500
C62 H62 0.9500
N5 C106 1.401(13)
N5 C104 1.493(15)
N5 C102 1.496(12)
N5 H5A 0.9300
C103 C102 1.431(11)
C103 H10A 0.9800
C103 H10B 0.9800
C103 H10C 0.9800
C102 H10D 0.9900
C102 H10E 0.9900
C104 C105 1.41(2)
C104 H10F 0.9900
C104 H10G 0.9900
C107 C106 1.475(14)
C107 H10H 0.9800
C107 H10I 0.9800
C107 H10J 0.9800
C105 H10K 0.9800
C105 H10L 0.9800
C105 H10M 0.9800
C106 H10N 0.9900
C106 H10O 0.9900
N6 C108 1.508(6)
N6 C110 1.511(7)
N6 C112 1.522(6)
N6 H6A 0.9300
C113 C112 1.482(8)
C113 H11A 0.9800
C113 H11B 0.9800
C113 H11C 0.9800
C109 C108 1.528(7)
C109 H10P 0.9800
C109 H10Q 0.9800
C109 H10R 0.9800
C108 H10S 0.9900
C108 H10T 0.9900
C110 C111 1.511(8)
C110 H11D 0.9900
C110 H11E 0.9900
C112 H11F 0.9900
C112 H11G 0.9900
C111 H11H 0.9800
C111 H11I 0.9800
C111 H11J 0.9800
Cl1 C97 1.739(7)
Cl2 C97 1.716(7)
C97 H97A 0.9900
C97 H97B 0.9900
Cl3 C98 1.767(7)
Cl4 C98 1.742(8)
C98 H98A 0.9900
C98 H98B 0.9900
Cl5 C99 1.704(11)
Cl6 C99 1.762(9)
C99 H99A 0.9900
C99 H99B 0.9900
Cl7 C100 1.799(17)
Cl8 C100 1.770(17)
C100 H10U 0.9900
C100 H10V 0.9900
Cl9 C101 1.704(9)
Cl10 C101 1.652(10)
C101 H10W 0.9900
C101 H10$ 0.9900

loop_
_geom_torsion_atom_site_label_1
_geom_torsion_atom_site_label_2
_geom_torsion_atom_site_label_3
_geom_torsion_atom_site_label_4
_geom_torsion
O19 Mn2 Ca1 O10 157.5(3)
O2 Mn2 Ca1 O10 -56.87(18)
O18 Mn2 Ca1 O10 -32.74(13)
N4 Mn2 Ca1 O10 168.73(15)
O15 Mn2 Ca1 O10 68.16(13)
O19 Mn2 Ca1 O14 79.9(3)
O2 Mn2 Ca1 O14 -134.44(19)
O18 Mn2 Ca1 O14 -110.32(15)
N4 Mn2 Ca1 O14 91.15(16)
O15 Mn2 Ca1 O14 -9.42(14)
O19 Mn2 Ca1 O12 29.3(3)
O2 Mn2 Ca1 O12 174.99(19)
O18 Mn2 Ca1 O12 -160.89(14)
N4 Mn2 Ca1 O12 40.58(16)
O15 Mn2 Ca1 O12 -59.99(14)
O19 Mn2 Ca1 O8 -166.4(4)
O2 Mn2 Ca1 O8 -20.7(3)
O18 Mn2 Ca1 O8 3.4(3)
N4 Mn2 Ca1 O8 -155.1(3)
O15 Mn2 Ca1 O8 104.3(3)
O19 Mn2 Ca1 O1 -24.9(3)
O2 Mn2 Ca1 O1 120.73(19)
O18 Mn2 Ca1 O1 144.85(14)
N4 Mn2 Ca1 O1 -13.68(16)
O15 Mn2 Ca1 O1 -114.25(14)
O19 Mn2 Ca1 O2 -145.7(3)
O18 Mn2 Ca1 O2 24.12(19)
N4 Mn2 Ca1 O2 -134.4(2)
O15 Mn2 Ca1 O2 125.03(19)
O19 Mn2 Ca1 O4 -60.8(3)
O2 Mn2 Ca1 O4 84.88(18)
O18 Mn2 Ca1 O4 109.00(13)
N4 Mn2 Ca1 O4 -49.53(14)
O15 Mn2 Ca1 O4 -150.10(12)
O19 Mn2 Ca1 O9 -123.8(3)
O2 Mn2 Ca1 O9 21.87(17)
O18 Mn2 Ca1 O9 45.99(12)
N4 Mn2 Ca1 O9 -112.54(14)
O15 Mn2 Ca1 O9 146.89(12)
O19 Mn2 Ca1 Mn1 -21.6(3)
O2 Mn2 Ca1 Mn1 124.09(16)
O18 Mn2 Ca1 Mn1 148.21(10)
N4 Mn2 Ca1 Mn1 -10.32(12)
O15 Mn2 Ca1 Mn1 -110.89(10)
O19 Mn2 Ca1 Mn4 -83.5(3)
O2 Mn2 Ca1 Mn4 62.13(16)
O18 Mn2 Ca1 Mn4 86.25(11)
N4 Mn2 Ca1 Mn4 -72.28(12)
O15 Mn2 Ca1 Mn4 -172.85(10)
O19 Mn2 Ca1 Mn3 -145.0(3)
O2 Mn2 Ca1 Mn3 0.70(16)
O18 Mn2 Ca1 Mn3 24.82(10)
N4 Mn2 Ca1 Mn3 -133.71(12)
O15 Mn2 Ca1 Mn3 125.72(10)
O6 Mn1 Ca1 O10 -165.8(5)
O1 Mn1 Ca1 O10 -11.0(5)
O20 Mn1 Ca1 O10 15.5(5)
N1 Mn1 Ca1 O10 -145.9(5)
O13 Mn1 Ca1 O10 106.2(5)
O6 Mn1 Ca1 O14 143.9(3)
O1 Mn1 Ca1 O14 -61.4(2)
O20 Mn1 Ca1 O14 -34.89(15)
N1 Mn1 Ca1 O14 163.73(15)
O13 Mn1 Ca1 O14 55.83(13)
O6 Mn1 Ca1 O12 72.7(3)
O1 Mn1 Ca1 O12 -132.5(2)
O20 Mn1 Ca1 O12 -106.03(15)
N1 Mn1 Ca1 O12 92.60(15)
O13 Mn1 Ca1 O12 -15.30(13)
O6 Mn1 Ca1 O8 9.2(3)
O1 Mn1 Ca1 O8 164.0(2)
O20 Mn1 Ca1 O8 -169.56(14)
N1 Mn1 Ca1 O8 29.06(15)
O13 Mn1 Ca1 O8 -78.83(13)
O6 Mn1 Ca1 O1 -154.8(3)
O20 Mn1 Ca1 O1 26.5(2)
N1 Mn1 Ca1 O1 -134.9(2)
O13 Mn1 Ca1 O1 117.2(2)
O6 Mn1 Ca1 O2 -139.3(3)
O1 Mn1 Ca1 O2 15.49(19)
O20 Mn1 Ca1 O2 41.97(14)
N1 Mn1 Ca1 O2 -119.40(14)
O13 Mn1 Ca1 O2 132.70(12)
O6 Mn1 Ca1 O4 -31.7(3)
O1 Mn1 Ca1 O4 123.0(2)
O20 Mn1 Ca1 O4 149.52(15)
N1 Mn1 Ca1 O4 -11.85(16)
O13 Mn1 Ca1 O4 -119.75(14)
O6 Mn1 Ca1 O9 -73.7(3)
O1 Mn1 Ca1 O9 81.02(19)
O20 Mn1 Ca1 O9 107.51(13)
N1 Mn1 Ca1 O9 -53.87(14)
O13 Mn1 Ca1 O9 -161.76(11)
O6 Mn1 Ca1 Mn2 -160.7(3)
O1 Mn1 Ca1 Mn2 -5.97(17)
O20 Mn1 Ca1 Mn2 20.52(12)
N1 Mn1 Ca1 Mn2 -140.86(12)
O13 Mn1 Ca1 Mn2 111.25(9)
O6 Mn1 Ca1 Mn4 -30.4(3)
O1 Mn1 Ca1 Mn4 124.36(18)
O20 Mn1 Ca1 Mn4 150.85(12)
N1 Mn1 Ca1 Mn4 -10.53(12)
O13 Mn1 Ca1 Mn4 -118.42(10)
O6 Mn1 Ca1 Mn3 -95.6(3)
O1 Mn1 Ca1 Mn3 59.18(17)
O20 Mn1 Ca1 Mn3 85.67(12)
N1 Mn1 Ca1 Mn3 -75.70(12)
O13 Mn1 Ca1 Mn3 176.40(10)
O4 Mn4 Ca1 O10 169.4(2)
O3 Mn4 Ca1 O10 20.4(2)
O5 Mn4 Ca1 O10 -157.42(13)
N2 Mn4 Ca1 O10 37.43(14)
O7 Mn4 Ca1 O10 -62.77(13)
O4 Mn4 Ca1 O14 -27.0(4)
O3 Mn4 Ca1 O14 -176.0(4)
O5 Mn4 Ca1 O14 6.2(4)
N2 Mn4 Ca1 O14 -159.0(4)
O7 Mn4 Ca1 O14 100.8(4)
O4 Mn4 Ca1 O12 -62.29(19)
O3 Mn4 Ca1 O12 148.7(2)
O5 Mn4 Ca1 O12 -29.09(13)
N2 Mn4 Ca1 O12 165.77(14)
O7 Mn4 Ca1 O12 65.57(12)
O4 Mn4 Ca1 O8 -139.1(2)
O3 Mn4 Ca1 O8 71.9(2)
O5 Mn4 Ca1 O8 -105.91(13)
N2 Mn4 Ca1 O8 88.94(14)
O7 Mn4 Ca1 O8 -11.25(13)
O4 Mn4 Ca1 O1 18.62(19)
O3 Mn4 Ca1 O1 -130.3(2)
O5 Mn4 Ca1 O1 51.83(13)
N2 Mn4 Ca1 O1 -113.32(14)
O7 Mn4 Ca1 O1 146.48(12)
O4 Mn4 Ca1 O2 84.11(19)
O3 Mn4 Ca1 O2 -64.9(2)
O5 Mn4 Ca1 O2 117.32(12)
N2 Mn4 Ca1 O2 -47.83(13)
O7 Mn4 Ca1 O2 -148.03(11)
O3 Mn4 Ca1 O4 -149.0(3)
O5 Mn4 Ca1 O4 33.2(2)
N2 Mn4 Ca1 O4 -131.9(2)
O7 Mn4 Ca1 O4 127.9(2)
O4 Mn4 Ca1 O9 116.9(2)
O3 Mn4 Ca1 O9 -32.1(2)
O5 Mn4 Ca1 O9 150.07(13)
N2 Mn4 Ca1 O9 -15.08(14)
O7 Mn4 Ca1 O9 -115.28(12)
O4 Mn4 Ca1 Mn2 59.79(18)
O3 Mn4 Ca1 Mn2 -89.2(2)
O5 Mn4 Ca1 Mn2 93.00(10)
N2 Mn4 Ca1 Mn2 -72.15(11)
O7 Mn4 Ca1 Mn2 -172.35(9)
O4 Mn4 Ca1 Mn1 -2.41(18)
O3 Mn4 Ca1 Mn1 -151.4(2)
O5 Mn4 Ca1 Mn1 30.80(10)
N2 Mn4 Ca1 Mn1 -134.35(11)
O7 Mn4 Ca1 Mn1 125.45(9)
O4 Mn4 Ca1 Mn3 121.08(18)
O3 Mn4 Ca1 Mn3 -27.9(2)
O5 Mn4 Ca1 Mn3 154.29(10)
N2 Mn4 Ca1 Mn3 -10.86(11)
O7 Mn4 Ca1 Mn3 -111.06(9)
O17 Mn3 Ca1 O10 52.4(2)
O9 Mn3 Ca1 O10 -134.28(18)
O16 Mn3 Ca1 O10 -103.87(13)
N3 Mn3 Ca1 O10 90.07(14)
O11 Mn3 Ca1 O10 -19.04(12)
O17 Mn3 Ca1 O14 -8.9(2)
O9 Mn3 Ca1 O14 164.36(18)
O16 Mn3 Ca1 O14 -165.23(13)
N3 Mn3 Ca1 O14 28.70(15)
O11 Mn3 Ca1 O14 -80.41(12)
O17 Mn3 Ca1 O12 160.2(5)
O9 Mn3 Ca1 O12 -26.5(5)
O16 Mn3 Ca1 O12 3.9(5)
N3 Mn3 Ca1 O12 -162.2(5)
O11 Mn3 Ca1 O12 88.7(5)
O17 Mn3 Ca1 O8 124.16(19)
O9 Mn3 Ca1 O8 -62.54(17)
O16 Mn3 Ca1 O8 -32.13(12)
N3 Mn3 Ca1 O8 161.81(14)
O11 Mn3 Ca1 O8 52.69(11)
O17 Mn3 Ca1 O1 -93.25(19)
O9 Mn3 Ca1 O1 80.04(17)
O16 Mn3 Ca1 O1 110.45(12)
N3 Mn3 Ca1 O1 -55.61(13)
O11 Mn3 Ca1 O1 -164.72(11)
O17 Mn3 Ca1 O2 -49.7(2)
O9 Mn3 Ca1 O2 123.55(18)
O16 Mn3 Ca1 O2 153.96(13)
N3 Mn3 Ca1 O2 -12.10(15)
O11 Mn3 Ca1 O2 -121.21(13)
O17 Mn3 Ca1 O4 -159.53(19)
O9 Mn3 Ca1 O4 13.77(16)
O16 Mn3 Ca1 O4 44.18(12)
N3 Mn3 Ca1 O4 -121.88(13)
O11 Mn3 Ca1 O4 129.00(11)
O17 Mn3 Ca1 O9 -173.3(2)
O16 Mn3 Ca1 O9 30.41(18)
N3 Mn3 Ca1 O9 -135.65(19)
O11 Mn3 Ca1 O9 115.24(17)
O17 Mn3 Ca1 Mn2 -50.15(18)
O9 Mn3 Ca1 Mn2 123.14(15)
O16 Mn3 Ca1 Mn2 153.55(10)
N3 Mn3 Ca1 Mn2 -12.51(11)
O11 Mn3 Ca1 Mn2 -121.62(8)
O17 Mn3 Ca1 Mn1 -115.71(18)
O9 Mn3 Ca1 Mn1 57.59(15)
O16 Mn3 Ca1 Mn1 88.00(10)
N3 Mn3 Ca1 Mn1 -78.06(11)
O11 Mn3 Ca1 Mn1 172.82(8)
O17 Mn3 Ca1 Mn4 179.16(18)
O9 Mn3 Ca1 Mn4 -7.54(15)
O16 Mn3 Ca1 Mn4 22.87(10)
N3 Mn3 Ca1 Mn4 -143.20(11)
O11 Mn3 Ca1 Mn4 107.69(8)
O10 Ca1 O14 C63 -91.5(7)
O12 Ca1 O14 C63 140.5(7)
O8 Ca1 O14 C63 -153.7(6)
O1 Ca1 O14 C63 57.2(7)
O2 Ca1 O14 C63 -11.0(6)
O4 Ca1 O14 C63 85.5(7)
O9 Ca1 O14 C63 -31.0(7)
Mn2 Ca1 O14 C63 7.9(6)
Mn1 Ca1 O14 C63 80.0(7)
Mn4 Ca1 O14 C63 103.8(7)
Mn3 Ca1 O14 C63 -41.5(7)
O17 Mn3 O9 N2 -91.8(18)
O16 Mn3 O9 N2 -1.9(2)
N3 Mn3 O9 N2 -171.5(3)
O11 Mn3 O9 N2 88.0(2)
Ca1 Mn3 O9 N2 149.8(3)
O17 Mn3 O9 Ca1 118.5(17)
O16 Mn3 O9 Ca1 -151.64(16)
N3 Mn3 O9 Ca1 38.70(16)
O11 Mn3 O9 Ca1 -61.76(15)
O10 Ca1 O9 N2 -109.4(2)
O14 Ca1 O9 N2 -170.8(2)
O12 Ca1 O9 N2 23.5(3)
O8 Ca1 O9 N2 -33.4(2)
O1 Ca1 O9 N2 107.3(2)
O2 Ca1 O9 N2 167.8(3)
O4 Ca1 O9 N2 46.8(2)
Mn2 Ca1 O9 N2 157.4(2)
Mn1 Ca1 O9 N2 81.7(2)
Mn4 Ca1 O9 N2 22.0(2)
Mn3 Ca1 O9 N2 -148.5(3)
O10 Ca1 O9 Mn3 39.08(15)
O14 Ca1 O9 Mn3 -22.3(3)
O12 Ca1 O9 Mn3 171.95(16)
O8 Ca1 O9 Mn3 115.10(16)
O1 Ca1 O9 Mn3 -104.22(15)
O2 Ca1 O9 Mn3 -43.71(14)
O4 Ca1 O9 Mn3 -164.72(18)
Mn2 Ca1 O9 Mn3 -54.10(14)
Mn1 Ca1 O9 Mn3 -129.84(13)
Mn4 Ca1 O9 Mn3 170.49(19)
O6 Mn1 O1 N4 -72.8(6)
O20 Mn1 O1 N4 -1.4(3)
N1 Mn1 O1 N4 -165.8(3)
O13 Mn1 O1 N4 93.8(3)
Ca1 Mn1 O1 N4 154.3(4)
O6 Mn1 O1 Ca1 132.9(5)
O20 Mn1 O1 Ca1 -155.64(19)
N1 Mn1 O1 Ca1 39.97(18)
O13 Mn1 O1 Ca1 -60.45(17)
O10 Ca1 O1 N4 24.4(4)
O14 Ca1 O1 N4 -35.2(3)
O12 Ca1 O1 N4 -110.7(3)
O8 Ca1 O1 N4 -175.2(3)
O2 Ca1 O1 N4 44.8(3)
O4 Ca1 O1 N4 163.3(3)
O9 Ca1 O1 N4 104.7(3)
Mn2 Ca1 O1 N4 20.4(2)
Mn1 Ca1 O1 N4 -152.1(4)
Mn4 Ca1 O1 N4 154.8(3)
Mn3 Ca1 O1 N4 79.4(3)
O10 Ca1 O1 Mn1 176.52(15)
O14 Ca1 O1 Mn1 116.88(19)
O12 Ca1 O1 Mn1 41.38(17)
O8 Ca1 O1 Mn1 -23.1(3)
O2 Ca1 O1 Mn1 -163.1(2)
O4 Ca1 O1 Mn1 -44.62(16)
O9 Ca1 O1 Mn1 -103.20(17)
Mn2 Ca1 O1 Mn1 172.5(2)
Mn4 Ca1 O1 Mn1 -53.08(16)
Mn3 Ca1 O1 Mn1 -128.53(15)
O4 Mn4 O5 C1 -12.5(3)
O3 Mn4 O5 C1 150.6(3)
N2 Mn4 O5 C1 32.0(7)
O7 Mn4 O5 C1 -116.0(3)
Ca1 Mn4 O5 C1 -30.4(3)
O9 Mn3 O17 C83 -68.7(19)
O16 Mn3 O17 C83 -157.9(4)
N3 Mn3 O17 C83 11.1(4)
O11 Mn3 O17 C83 111.6(4)
Ca1 Mn3 O17 C83 44.2(5)
O4 Mn4 O7 C8 44.9(3)
O3 Mn4 O7 C8 -135.2(3)
O5 Mn4 O7 C8 127.5(3)
N2 Mn4 O7 C8 -44.6(3)
Ca1 Mn4 O7 C8 18.0(3)
O19 Mn2 O15 C63 -136.0(3)
O2 Mn2 O15 C63 46.7(4)
O18 Mn2 O15 C63 130.9(3)
N4 Mn2 O15 C63 -45.2(3)
Ca1 Mn2 O15 C63 18.0(3)
O19 Mn2 O18 C85 156.1(3)
O2 Mn2 O18 C85 -5.9(3)
N4 Mn2 O18 C85 60.3(5)
O15 Mn2 O18 C85 -108.0(3)
Ca1 Mn2 O18 C85 -19.5(3)
O3 Mn4 O4 N1 -73.1(5)
O5 Mn4 O4 N1 12.1(3)
N2 Mn4 O4 N1 -157.5(3)
O7 Mn4 O4 N1 106.6(3)
Ca1 Mn4 O4 N1 160.7(4)
O3 Mn4 O4 Ca1 126.2(4)
O5 Mn4 O4 Ca1 -148.61(18)
N2 Mn4 O4 Ca1 41.86(18)
O7 Mn4 O4 Ca1 -54.06(18)
O10 Ca1 O4 N1 -173.6(2)
O14 Ca1 O4 N1 10.6(4)
O12 Ca1 O4 N1 -42.0(3)
O8 Ca1 O4 N1 -125.1(3)
O1 Ca1 O4 N1 41.1(3)
O2 Ca1 O4 N1 97.5(3)
O9 Ca1 O4 N1 151.3(3)
Mn2 Ca1 O4 N1 70.5(3)
Mn1 Ca1 O4 N1 17.8(2)
Mn4 Ca1 O4 N1 -159.2(4)
Mn3 Ca1 O4 N1 144.7(3)
O10 Ca1 O4 Mn4 -14.4(3)
O14 Ca1 O4 Mn4 169.79(16)
O12 Ca1 O4 Mn4 117.18(18)
O8 Ca1 O4 Mn4 34.06(17)
O1 Ca1 O4 Mn4 -159.7(2)
O2 Ca1 O4 Mn4 -103.33(17)
O9 Ca1 O4 Mn4 -49.54(16)
Mn2 Ca1 O4 Mn4 -130.33(15)
Mn1 Ca1 O4 Mn4 177.0(2)
Mn3 Ca1 O4 Mn4 -56.07(16)
O19 Mn2 O2 N3 -64.8(5)
O18 Mn2 O2 N3 6.1(2)
N4 Mn2 O2 N3 -156.0(3)
O15 Mn2 O2 N3 107.0(3)
Ca1 Mn2 O2 N3 163.9(3)
O19 Mn2 O2 Ca1 131.4(4)
O18 Mn2 O2 Ca1 -157.75(18)
N4 Mn2 O2 Ca1 40.13(18)
O15 Mn2 O2 Ca1 -56.87(18)
O10 Ca1 O2 N3 -40.4(3)
O14 Ca1 O2 N3 -123.9(3)
O12 Ca1 O2 N3 -169.0(2)
O8 Ca1 O2 N3 9.7(3)
O1 Ca1 O2 N3 151.8(3)
O4 Ca1 O2 N3 95.2(3)
O9 Ca1 O2 N3 42.2(3)
Mn2 Ca1 O2 N3 -161.9(4)
Mn1 Ca1 O2 N3 144.5(3)
Mn4 Ca1 O2 N3 69.3(3)
Mn3 Ca1 O2 N3 19.0(2)
O10 Ca1 O2 Mn2 121.56(17)
O14 Ca1 O2 Mn2 38.00(16)
O12 Ca1 O2 Mn2 -7.1(3)
O8 Ca1 O2 Mn2 171.64(13)
O1 Ca1 O2 Mn2 -46.25(15)
O4 Ca1 O2 Mn2 -102.90(16)
O9 Ca1 O2 Mn2 -155.90(19)
Mn1 Ca1 O2 Mn2 -53.51(15)
Mn4 Ca1 O2 Mn2 -128.72(13)
Mn3 Ca1 O2 Mn2 -179.1(2)
O1 Mn1 O6 C3 -105.8(6)
O20 Mn1 O6 C3 -176.1(4)
N1 Mn1 O6 C3 -12.9(4)
O13 Mn1 O6 C3 87.7(4)
Ca1 Mn1 O6 C3 5.1(6)
O17 Mn3 O16 C80 179.0(3)
O9 Mn3 O16 C80 3.2(3)
N3 Mn3 O16 C80 53.3(7)
O11 Mn3 O16 C80 -89.4(3)
Ca1 Mn3 O16 C80 -13.8(3)
O10 Ca1 O8 C8 148.2(7)
O14 Ca1 O8 C8 -146.5(7)
O12 Ca1 O8 C8 -84.0(7)
O1 Ca1 O8 C8 -19.8(8)
O2 Ca1 O8 C8 96.8(7)
O4 Ca1 O8 C8 0.5(7)
O9 Ca1 O8 C8 66.8(7)
Mn2 Ca1 O8 C8 110.5(7)
Mn1 Ca1 O8 C8 -30.8(7)
Mn4 Ca1 O8 C8 17.2(6)
Mn3 Ca1 O8 C8 89.8(7)
O4 Mn4 O3 C25 -115.7(5)
O5 Mn4 O3 C25 161.5(3)
N2 Mn4 O3 C25 -31.7(3)
O7 Mn4 O3 C25 64.6(3)
Ca1 Mn4 O3 C25 -16.5(5)
O6 Mn1 O20 C92 167.0(3)
O1 Mn1 O20 C92 1.1(3)
N1 Mn1 O20 C92 67.9(6)
O13 Mn1 O20 C92 -92.2(3)
Ca1 Mn1 O20 C92 -13.5(3)
O2 Mn2 O19 C90 -111.8(5)
O18 Mn2 O19 C90 178.9(4)
N4 Mn2 O19 C90 -20.6(4)
O15 Mn2 O19 C90 76.2(4)
Ca1 Mn2 O19 C90 -10.4(6)
O6 Mn1 O13 C46 -150.4(4)
O1 Mn1 O13 C46 33.0(4)
O20 Mn1 O13 C46 115.8(4)
N1 Mn1 O13 C46 -58.4(4)
Ca1 Mn1 O13 C46 2.9(4)
O17 Mn3 O11 C29 -143.9(3)
O9 Mn3 O11 C29 36.1(3)
O16 Mn3 O11 C29 117.5(3)
N3 Mn3 O11 C29 -54.2(3)
Ca1 Mn3 O11 C29 5.0(3)
O14 Ca1 O10 C29 178.5(4)
O12 Ca1 O10 C29 -116.7(4)
O8 Ca1 O10 C29 -47.9(4)
O1 Ca1 O10 C29 119.4(4)
O2 Ca1 O10 C29 100.3(4)
O4 Ca1 O10 C29 1.1(5)
O9 Ca1 O10 C29 33.1(4)
Mn2 Ca1 O10 C29 122.5(4)
Mn1 Ca1 O10 C29 127.4(5)
Mn4 Ca1 O10 C29 -5.4(4)
Mn3 Ca1 O10 C29 51.5(4)
O10 Ca1 O12 C46 -128.4(4)
O14 Ca1 O12 C46 -60.1(4)
O8 Ca1 O12 C46 166.5(4)
O1 Ca1 O12 C46 21.6(4)
O2 Ca1 O12 C46 -14.3(5)
O4 Ca1 O12 C46 89.4(4)
O9 Ca1 O12 C46 110.5(4)
Mn2 Ca1 O12 C46 -17.7(4)
Mn1 Ca1 O12 C46 40.5(4)
Mn4 Ca1 O12 C46 111.6(4)
Mn3 Ca1 O12 C46 130.0(5)
Mn3 O9 N2 C80 0.3(4)
Ca1 O9 N2 C80 150.4(3)
Mn3 O9 N2 Mn4 171.35(15)
Ca1 O9 N2 Mn4 -38.5(3)
O4 Mn4 N2 C80 168.8(4)
O3 Mn4 N2 C80 5.5(4)
O5 Mn4 N2 C80 124.9(5)
O7 Mn4 N2 C80 -87.1(4)
Ca1 Mn4 N2 C80 -166.8(4)
O4 Mn4 N2 O9 -0.6(3)
O3 Mn4 N2 O9 -163.8(3)
O5 Mn4 N2 O9 -44.5(7)
O7 Mn4 N2 O9 103.5(3)
Ca1 Mn4 N2 O9 23.8(2)
Mn4 O4 N1 C1 -9.7(4)
Ca1 O4 N1 C1 150.9(3)
Mn4 O4 N1 Mn1 169.18(17)
Ca1 O4 N1 Mn1 -30.3(4)
O6 Mn1 N1 C1 8.0(4)
O1 Mn1 N1 C1 173.2(4)
O20 Mn1 N1 C1 107.5(6)
O13 Mn1 N1 C1 -92.6(4)
Ca1 Mn1 N1 C1 -163.4(4)
O6 Mn1 N1 O4 -170.5(3)
O1 Mn1 N1 O4 -5.4(3)
O20 Mn1 N1 O4 -71.0(6)
O13 Mn1 N1 O4 88.8(3)
Ca1 Mn1 N1 O4 18.1(2)
Mn1 O1 N4 C92 1.4(4)
Ca1 O1 N4 C92 155.3(3)
Mn1 O1 N4 Mn2 171.52(17)
Ca1 O1 N4 Mn2 -34.6(4)
O19 Mn2 N4 C92 3.6(4)
O2 Mn2 N4 C92 164.5(4)
O18 Mn2 N4 C92 99.6(5)
O15 Mn2 N4 C92 -91.8(4)
Ca1 Mn2 N4 C92 -171.5(4)
O19 Mn2 N4 O1 -164.4(3)
O2 Mn2 N4 O1 -3.5(3)
O18 Mn2 N4 O1 -68.4(5)
O15 Mn2 N4 O1 100.2(3)
Ca1 Mn2 N4 O1 20.5(2)
Mn2 O2 N3 C85 -5.4(4)
Ca1 O2 N3 C85 157.4(3)
Mn2 O2 N3 Mn3 165.31(16)
Ca1 O2 N3 Mn3 -31.9(4)
O17 Mn3 N3 C85 -12.6(4)
O9 Mn3 N3 C85 163.3(4)
O16 Mn3 N3 C85 113.9(6)
O11 Mn3 N3 C85 -104.1(4)
Ca1 Mn3 N3 C85 -173.3(4)
O17 Mn3 N3 O2 178.6(3)
O9 Mn3 N3 O2 -5.5(3)
O16 Mn3 N3 O2 -54.8(7)
O11 Mn3 N3 O2 87.2(3)
Ca1 Mn3 N3 O2 18.0(2)
Mn3 O17 C83 C89 174.6(3)
Mn3 O17 C83 C84 -7.4(6)
O17 C83 C89 C88 178.7(4)
C84 C83 C89 C88 0.6(7)
Mn2 O18 C85 N3 4.7(5)
Mn2 O18 C85 C84 -174.2(3)
O2 N3 C85 O18 0.3(5)
Mn3 N3 C85 O18 -168.8(3)
O2 N3 C85 C84 179.2(4)
Mn3 N3 C85 C84 10.1(6)
Mn4 O5 C1 N1 11.1(5)
Mn4 O5 C1 C2 -168.9(3)
O4 N1 C1 O5 -1.4(6)
Mn1 N1 C1 O5 180.0(3)
O4 N1 C1 C2 178.6(4)
Mn1 N1 C1 C2 0.0(6)
Mn3 O16 C80 N2 -4.2(5)
Mn3 O16 C80 C81 172.6(3)
O9 N2 C80 O16 2.7(5)
Mn4 N2 C80 O16 -167.1(3)
O9 N2 C80 C81 -174.2(3)
Mn4 N2 C80 C81 16.0(6)
Mn1 O20 C92 N4 -0.6(5)
Mn1 O20 C92 C91 178.2(3)
O1 N4 C92 O20 -0.5(6)
Mn2 N4 C92 O20 -168.8(3)
O1 N4 C92 C91 -179.3(4)
Mn2 N4 C92 C91 12.3(7)
C90 C91 C92 O20 164.5(5)
C93 C91 C92 O20 -15.2(7)
C90 C91 C92 N4 -16.6(7)
C93 C91 C92 N4 163.7(5)
Mn1 O6 C3 C4 -172.0(4)
Mn1 O6 C3 C2 9.9(7)
Mn4 O3 C25 C81 37.9(5)
Mn4 O3 C25 C26 -144.1(3)
O3 C25 C26 C27 -177.9(4)
C81 C25 C26 C27 0.2(6)
Mn2 O19 C90 C91 21.7(7)
Mn2 O19 C90 C96 -158.8(4)
C93 C91 C90 O19 179.6(5)
C92 C91 C90 O19 -0.1(8)
C93 C91 C90 C96 0.2(8)
C92 C91 C90 C96 -179.5(5)
O3 C25 C81 C82 175.7(4)
C26 C25 C81 C82 -2.3(6)
O3 C25 C81 C80 -8.8(6)
C26 C25 C81 C80 173.2(4)
O16 C80 C81 C25 164.6(4)
N2 C80 C81 C25 -18.5(6)
O16 C80 C81 C82 -19.7(6)
N2 C80 C81 C82 157.2(4)
O6 C3 C4 C5 179.6(6)
C2 C3 C4 C5 -2.2(9)
Ca1 O14 C63 O15 4.5(10)
Ca1 O14 C63 C64 -176.5(5)
Mn2 O15 C63 O14 -21.3(6)
Mn2 O15 C63 C64 159.8(3)
C83 C89 C88 C87 0.6(8)
Ca1 O8 C8 O7 -7.3(10)
Ca1 O8 C8 C9 170.3(5)
Mn4 O7 C8 O8 -17.5(6)
Mn4 O7 C8 C9 164.8(3)
C3 C4 C5 C6 -0.2(10)
C2 C7 C6 C5 0.0(10)
C4 C5 C6 C7 1.3(10)
C89 C88 C87 C86 -1.4(8)
C88 C87 C86 C84 1.0(8)
C25 C26 C27 C28 1.4(7)
C90 C91 C93 C94 0.9(8)
C92 C91 C93 C94 -179.3(5)
C19 C22 C23 C24 2.6(8)
C25 C81 C82 C28 3.0(6)
C80 C81 C82 C28 -172.8(4)
C81 C82 C28 C27 -1.5(7)
C26 C27 C28 C82 -0.7(7)
C87 C86 C84 C83 0.2(7)
C87 C86 C84 C85 -178.8(5)
O17 C83 C84 C86 -179.1(4)
C89 C83 C84 C86 -1.0(7)
O17 C83 C84 C85 -0.1(7)
C89 C83 C84 C85 177.9(4)
O18 C85 C84 C86 -3.7(6)
N3 C85 C84 C86 177.4(4)
O18 C85 C84 C83 177.3(4)
N3 C85 C84 C83 -1.6(7)
O19 C90 C96 C95 179.6(6)
C91 C90 C96 C95 -0.9(9)
C91 C93 C94 C95 -1.3(9)
C90 C96 C95 C94 0.5(11)
C93 C94 C95 C96 0.6(10)
C67 C70 C71 C72 -0.3(9)
C31 C30 C35 C34 -2.7(7)
C29 C30 C35 C34 175.8(5)
Ca1 O10 C29 O11 -73.1(5)
Ca1 O10 C29 C30 110.2(4)
Mn3 O11 C29 O10 27.2(5)
Mn3 O11 C29 C30 -156.0(3)
C35 C30 C29 O10 35.6(6)
C31 C30 C29 O10 -146.0(4)
C35 C30 C29 O11 -141.4(4)
C31 C30 C29 O11 37.1(6)
O14 C63 C64 C69 -28.3(6)
O15 C63 C64 C69 150.8(4)
O14 C63 C64 C65 148.8(5)
O15 C63 C64 C65 -32.2(7)
C44 C43 C40 C41 179.5(5)
C44 C43 C40 C39 -0.3(7)
C42 C41 C40 C43 179.2(5)
C42 C41 C40 C39 -1.0(7)
C65 C64 C69 C68 0.6(7)
C63 C64 C69 C68 177.7(4)
C19 C20 C21 C10 -1.3(7)
C43 C40 C39 C38 0.8(7)
C41 C40 C39 C38 -179.0(4)
C43 C40 C39 C32 -179.7(4)
C41 C40 C39 C32 0.5(6)
C33 C32 C39 C38 0.1(6)
C31 C32 C39 C38 -179.8(4)
C33 C32 C39 C40 -179.4(4)
C31 C32 C39 C40 0.7(6)
C39 C32 C33 C34 177.7(4)
C31 C32 C33 C34 -2.4(7)
C39 C32 C33 C36 -0.4(7)
C31 C32 C33 C36 179.5(4)
C77 C78 C79 C72 0.9(9)
C50 C49 C48 C47 -0.9(7)
C56 C49 C48 C47 179.0(4)
C50 C49 C48 C59 179.0(5)
C56 C49 C48 C59 -1.0(7)
C24 C17 C16 C15 178.3(5)
C18 C17 C16 C15 -0.4(7)
C13 C12 C11 C10 -1.0(6)
C15 C12 C11 C10 179.3(4)
C13 C12 C11 C18 179.1(4)
C15 C12 C11 C18 -0.7(6)
C78 C79 C72 C73 1.6(8)
C78 C79 C72 C71 -178.2(6)
C66 C73 C72 C79 178.2(5)
C74 C73 C72 C79 -1.8(7)
C66 C73 C72 C71 -2.0(7)
C74 C73 C72 C71 178.0(5)
C70 C71 C72 C79 -178.4(5)
C70 C71 C72 C73 1.9(8)
C40 C41 C42 C31 0.3(7)
C69 C64 C65 C76 177.6(5)
C63 C64 C65 C76 0.7(7)
C69 C64 C65 C66 1.1(7)
C63 C64 C65 C66 -175.8(4)
C24 C17 C18 C19 3.3(7)
C16 C17 C18 C19 -177.9(4)
C24 C17 C18 C11 -176.2(4)
C16 C17 C18 C11 2.6(6)
C12 C11 C18 C19 178.4(4)
C10 C11 C18 C19 -1.5(6)
C12 C11 C18 C17 -2.0(6)
C10 C11 C18 C17 178.1(4)
C12 C11 C10 C9 2.1(6)
C18 C11 C10 C9 -178.0(4)
C12 C11 C10 C21 -176.2(4)
C18 C11 C10 C21 3.7(6)
C20 C21 C10 C9 179.4(4)
C20 C21 C10 C11 -2.4(7)
C40 C39 C38 C45 -1.6(6)
C32 C39 C38 C45 179.0(4)
C40 C39 C38 C37 -180.0(4)
C32 C39 C38 C37 0.6(7)
Ca1 O12 C46 O13 -59.7(7)
Ca1 O12 C46 C47 123.3(4)
Mn1 O13 C46 O12 26.4(7)
Mn1 O13 C46 C47 -156.4(3)
C71 C70 C67 C68 177.9(5)
C71 C70 C67 C66 -1.1(8)
C22 C23 C24 C17 0.2(8)
C18 C17 C24 C23 -3.2(7)
C16 C17 C24 C23 178.1(5)
C35 C30 C31 C32 2.3(7)
C29 C30 C31 C32 -176.1(4)
C35 C30 C31 C42 -176.1(4)
C29 C30 C31 C42 5.5(7)
C33 C32 C31 C30 0.2(6)
C39 C32 C31 C30 -179.8(4)
C33 C32 C31 C42 178.8(4)
C39 C32 C31 C42 -1.3(6)
C41 C42 C31 C30 179.3(4)
C41 C42 C31 C32 0.8(7)
C13 C14 C9 C10 1.8(7)
C13 C14 C9 C8 -179.0(4)
C11 C10 C9 C14 -2.5(6)
C21 C10 C9 C14 175.7(4)
C11 C10 C9 C8 178.4(4)
C21 C10 C9 C8 -3.4(7)
O8 C8 C9 C14 -32.5(6)
O7 C8 C9 C14 145.4(4)
O8 C8 C9 C10 146.7(4)
O7 C8 C9 C10 -35.5(6)
C64 C65 C76 C75 -178.4(5)
C66 C65 C76 C75 -1.9(7)
C66 C73 C74 C77 179.6(5)
C72 C73 C74 C77 -0.4(7)
C66 C73 C74 C75 -2.0(7)
C72 C73 C74 C75 178.0(5)
C58 C57 C56 C49 1.3(7)
C60 C57 C56 C49 -178.5(4)
C58 C57 C56 C55 179.8(4)
C60 C57 C56 C55 0.0(7)
C50 C49 C56 C57 -179.7(5)
C48 C49 C56 C57 0.4(7)
C50 C49 C56 C55 1.8(7)
C48 C49 C56 C55 -178.1(4)
C23 C22 C19 C18 -2.4(8)
C23 C22 C19 C20 178.8(5)
C17 C18 C19 C22 -0.6(7)
C11 C18 C19 C22 178.9(4)
C17 C18 C19 C20 178.3(4)
C11 C18 C19 C20 -2.2(7)
C21 C20 C19 C22 -177.5(5)
C21 C20 C19 C18 3.6(7)
C65 C76 C75 C74 1.3(8)
C77 C74 C75 C76 179.0(5)
C73 C74 C75 C76 0.7(8)
C9 C14 C13 C12 -0.6(7)
C11 C12 C13 C14 0.2(7)
C15 C12 C13 C14 179.9(4)
C39 C38 C37 C36 -0.9(7)
C45 C38 C37 C36 -179.2(5)
C40 C43 C44 C45 0.5(8)
C30 C35 C34 C33 0.4(8)
C32 C33 C34 C35 2.1(8)
C36 C33 C34 C35 -179.9(5)
C17 C16 C15 C12 -2.3(7)
C13 C12 C15 C16 -176.8(5)
C11 C12 C15 C16 2.9(7)
C57 C56 C55 C62 -0.9(7)
C49 C56 C55 C62 177.6(5)
C57 C56 C55 C54 179.6(5)
C49 C56 C55 C54 -1.9(7)
O6 C3 C2 C7 -178.5(5)
C4 C3 C2 C7 3.5(8)
O6 C3 C2 C1 2.9(8)
C4 C3 C2 C1 -175.1(5)
C6 C7 C2 C3 -2.5(8)
C6 C7 C2 C1 176.2(5)
O5 C1 C2 C3 172.6(4)
N1 C1 C2 C3 -7.4(7)
O5 C1 C2 C7 -6.1(7)
N1 C1 C2 C7 173.9(4)
C64 C69 C68 C67 -1.5(8)
C70 C67 C68 C69 -178.3(5)
C66 C67 C68 C69 0.7(7)
C47 C48 C59 C58 179.9(5)
C49 C48 C59 C58 0.0(7)
C49 C48 C47 C52 1.7(7)
C59 C48 C47 C52 -178.2(5)
C49 C48 C47 C46 -177.3(4)
C59 C48 C47 C46 2.8(7)
O12 C46 C47 C52 43.8(7)
O13 C46 C47 C52 -133.6(5)
O12 C46 C47 C48 -137.2(5)
O13 C46 C47 C48 45.5(7)
C56 C49 C50 C51 -179.9(5)
C48 C49 C50 C51 0.0(8)
C56 C49 C50 C53 -1.5(7)
C48 C49 C50 C53 178.4(5)
C54 C53 C50 C51 179.8(6)
C54 C53 C50 C49 1.4(8)
C74 C73 C66 C67 -179.4(4)
C72 C73 C66 C67 0.6(7)
C74 C73 C66 C65 1.5(7)
C72 C73 C66 C65 -178.5(4)
C68 C67 C66 C73 -178.2(4)
C70 C67 C66 C73 0.9(7)
C68 C67 C66 C65 1.0(7)
C70 C67 C66 C65 -179.9(4)
C64 C65 C66 C73 177.3(4)
C76 C65 C66 C73 0.4(7)
C64 C65 C66 C67 -1.9(6)
C76 C65 C66 C67 -178.7(4)
C38 C37 C36 C33 0.5(8)
C34 C33 C36 C37 -177.9(5)
C32 C33 C36 C37 0.1(8)
C43 C44 C45 C38 -1.2(8)
C39 C38 C45 C44 1.8(7)
C37 C38 C45 C44 -179.9(5)
C79 C78 C77 C74 -3.2(9)
C73 C74 C77 C78 2.9(8)
C75 C74 C77 C78 -175.4(6)
C48 C47 C52 C51 -1.7(8)
C46 C47 C52 C51 177.4(5)
C48 C59 C58 C57 1.8(8)
C56 C57 C58 C59 -2.4(7)
C60 C57 C58 C59 177.4(5)
C47 C52 C51 C50 0.8(9)
C49 C50 C51 C52 0.1(9)
C53 C50 C51 C52 -178.3(6)
C62 C61 C60 C57 0.5(9)
C56 C57 C60 C61 0.2(8)
C58 C57 C60 C61 -179.7(5)
C50 C53 C54 C55 -1.6(9)
C62 C55 C54 C53 -177.7(6)
C56 C55 C54 C53 1.8(9)
C54 C55 C62 C61 -178.9(6)
C56 C55 C62 C61 1.6(8)
C60 C61 C62 C55 -1.5(9)
C106 N5 C102 C103 63.4(13)
C104 N5 C102 C103 -49.4(12)
C106 N5 C104 C105 161.9(9)
C102 N5 C104 C105 -67.3(10)
C104 N5 C106 C107 -162.8(9)
C102 N5 C106 C107 78.4(11)
C110 N6 C108 C109 -74.3(6)
C112 N6 C108 C109 53.1(6)
C108 N6 C110 C111 -78.1(5)
C112 N6 C110 C111 153.6(5)
C108 N6 C112 C113 54.7(6)
C110 N6 C112 C113 -176.6(4)
